data_7105782
loop_
_publ_author_name
'Philip Young'
'Jack Clegg'
'Mohan Bhadbhade'
'Katrina Jolliffe'

_publ_section_title
;
 Hybrid Cyclic Peptide-Thiourea Cages for Anion Recognition
;
_journal_name_full Chem.Commun.
_journal_page_first 463
_journal_paper_doi 10.1039/c0cc02223c
_journal_volume 47
_journal_year 2011
_chemical_absolute_configuration syn
_chemical_formula_moiety
;
2(C36 H51 N13 O6 S3), 2(C2 H F3 O2), 1.25(H2 O), 3.75(C H4 O)
;
_chemical_formula_sum 'C79.75 H121.5 F6 N26 O21 S6'
_chemical_formula_weight 2086.89
_chemical_name_systematic ?
_space_group_IT_number 4
_symmetry_cell_setting monoclinic
_symmetry_space_group_name_Hall 'P 2yb'
_symmetry_space_group_name_H-M 'P 1 21 1'
_atom_sites_solution_hydrogens geom
_atom_sites_solution_primary direct
_atom_sites_solution_secondary difmap
_audit_creation_method SHELXL-97
_cell_angle_alpha 90.00
_cell_angle_beta 113.54(3)
_cell_angle_gamma 90.00
_cell_formula_units_Z 2
_cell_length_a 17.302(4)
_cell_length_b 15.233(3)
_cell_length_c 21.662(4)
_cell_measurement_reflns_used 5979
_cell_measurement_temperature 120(2)
_cell_measurement_theta_max 26.50
_cell_measurement_theta_min 2.50
_cell_volume 5234(2)
_computing_cell_refinement 'XDS (Kabsch, 1993)'
_computing_data_collection 'BLU-ICE (McPhillips et al, 2002)'
_computing_data_reduction 'XDS (Kabsch, 1993)'
_computing_molecular_graphics
;ORTEP-3 (Farrugia, 1997)
WINGX-32 (Farrugia, 1999)
;
_computing_publication_material 'enCIFer 1.1 (CCDC, 2005)'
_computing_structure_refinement 'SHELXL-97 (Sheldrick, 2008)'
_computing_structure_solution 'SHELXS-97 (Sheldrick, 2008)'
_diffrn_ambient_temperature 120(2)
_diffrn_detector_area_resol_mean 'ADSC Q210'
_diffrn_measured_fraction_theta_full 0.995
_diffrn_measured_fraction_theta_max 0.995
_diffrn_measurement_device_type '3-BM1 Australian Synchrotron'
_diffrn_measurement_method '\f scans'
_diffrn_radiation_monochromator Si<111>
_diffrn_radiation_source 'Australian Synchrotron BM'
_diffrn_radiation_type Synchrotron
_diffrn_radiation_wavelength 0.65256
_diffrn_reflns_av_R_equivalents 0.1995
_diffrn_reflns_av_sigmaI/netI 0.3482
_diffrn_reflns_limit_h_max 19
_diffrn_reflns_limit_h_min -19
_diffrn_reflns_limit_k_max 16
_diffrn_reflns_limit_k_min -16
_diffrn_reflns_limit_l_max 24
_diffrn_reflns_limit_l_min -24
_diffrn_reflns_number 56007
_diffrn_reflns_theta_full 21.25
_diffrn_reflns_theta_max 21.25
_diffrn_reflns_theta_min 2.72
_exptl_absorpt_coefficient_mu 0.217
_exptl_absorpt_correction_type none
_exptl_crystal_colour 'Light yellow'
_exptl_crystal_density_diffrn 1.324
_exptl_crystal_density_method 'not measured'
_exptl_crystal_description Plate
_exptl_crystal_F_000 2200
_exptl_crystal_size_max 0.02
_exptl_crystal_size_mid 0.01
_exptl_crystal_size_min 0.01
_refine_diff_density_max 0.998
_refine_diff_density_min -0.439
_refine_diff_density_rms 0.085
_refine_ls_abs_structure_details 'Flack H D (1983), Acta Cryst. A39, 876-881'
_refine_ls_abs_structure_Flack 0.01(1)
_refine_ls_extinction_coef 0.0087(14)
_refine_ls_extinction_expression Fc^*^=kFc[1+0.001xFc^2^\l^3^/sin(2\q)]^-1/4^
_refine_ls_extinction_method SHELXL
_refine_ls_goodness_of_fit_ref 0.773
_refine_ls_hydrogen_treatment constr
_refine_ls_matrix_type full
_refine_ls_number_parameters 1258
_refine_ls_number_reflns 14942
_refine_ls_number_restraints 95
_refine_ls_restrained_S_all 0.775
_refine_ls_R_factor_all 0.1770
_refine_ls_R_factor_gt 0.0978
_refine_ls_shift/su_max 0.001
_refine_ls_shift/su_mean 0.000
_refine_ls_structure_factor_coef Fsqd
_refine_ls_weighting_details 'calc w=1/[\s^2^(Fo^2^)+(0.0000P)^2^+0.0000P] where P=(Fo^2^+2Fc^2^)/3'
_refine_ls_weighting_scheme calc
_refine_ls_wR_factor_gt 0.2399
_refine_ls_wR_factor_ref 0.3028
_reflns_number_gt 7088
_reflns_number_total 14942
_reflns_threshold_expression >2sigma(I)
_cod_data_source_file C0CC02223C.TXT
_cod_data_source_block py34inp1
_cod_depositor_comments
;
The following automatic conversions were performed:
'_symmetry_cell_setting' value 'Monoclinic' changed to 'monoclinic'
according to '/home/saulius/struct/CIF-dictionaries/cif_core.dic'
dictionary named 'cif_core.dic' version 2.4.1 from 2010-06-29.

Automatic conversion script
Id: cif_fix_enum 1527 2010-12-29 10:47:43Z saulius 
;
_cod_original_cell_volume 5234.3(22)
_cod_original_sg_symbol_Hall P2yb
_cod_original_sg_symbol_H-M P2(1)
_cod_original_formula_sum 'C79.75 H121.50 F6 N26 O21 S6'
_cod_database_code 7105782

loop_
_symmetry_equiv_pos_as_xyz
'x, y, z'
'-x, y+1/2, -z'

loop_
_atom_site_label
_atom_site_type_symbol
_atom_site_fract_x
_atom_site_fract_y
_atom_site_fract_z
_atom_site_U_iso_or_equiv
_atom_site_adp_type
_atom_site_occupancy
_atom_site_symmetry_multiplicity
_atom_site_calc_flag
_atom_site_refinement_flags
_atom_site_disorder_assembly
_atom_site_disorder_group
N1A N 0.6025(6) 0.5756(8) 0.9114(6) 0.070(3) Uani 1 1 d DU . .
C11A C 0.6025(9) 0.6337(11) 0.9647(7) 0.080(4) Uani 1 1 d . . .
H11A H 0.6058 0.6950 0.9509 0.096 Uiso 1 1 calc R . .
H11B H 0.6539 0.6220 1.0057 0.096 Uiso 1 1 calc R . .
C12A C 0.5244(11) 0.6250(12) 0.9829(8) 0.097(5) Uani 1 1 d . . .
H12C H 0.5176 0.5626 0.9925 0.116 Uiso 1 1 calc R . .
H12D H 0.5350 0.6589 1.0245 0.116 Uiso 1 1 calc R . .
N13A N 0.4466(7) 0.6555(9) 0.9307(6) 0.075(3) Uani 1 1 d . . .
H13A H 0.4146 0.6168 0.9016 0.090 Uiso 1 1 calc R . .
C14A C 0.4203(9) 0.7390(9) 0.9240(7) 0.067(4) Uani 1 1 d . . .
S15A S 0.4753(3) 0.8165(3) 0.9810(2) 0.1177(19) Uani 1 1 d . . .
N16A N 0.3480(6) 0.7555(7) 0.8702(5) 0.062(3) Uani 1 1 d . . .
H16A H 0.3288 0.7148 0.8389 0.074 Uiso 1 1 calc R . .
C17A C 0.2990(8) 0.8374(8) 0.8607(7) 0.062(4) Uani 1 1 d . . .
H17A H 0.3346 0.8834 0.8911 0.074 Uiso 1 1 calc R . .
H17B H 0.2498 0.8272 0.8722 0.074 Uiso 1 1 calc R . .
C18A C 0.2681(7) 0.8692(9) 0.7863(7) 0.063(4) Uani 1 1 d . . .
H18A H 0.2414 0.8190 0.7563 0.075 Uiso 1 1 calc R . .
H18B H 0.2242 0.9145 0.7784 0.075 Uiso 1 1 calc R . .
C19A C 0.3369(8) 0.9070(8) 0.7664(7) 0.065(4) Uani 1 1 d . . .
H19A H 0.3556 0.9636 0.7901 0.078 Uiso 1 1 calc R . .
H19B H 0.3858 0.8667 0.7830 0.078 Uiso 1 1 calc R . .
C21A C 0.6708(8) 0.6024(10) 0.8829(8) 0.080(4) Uani 1 1 d . . .
H21A H 0.6614 0.5664 0.8425 0.096 Uiso 1 1 calc R . .
H21B H 0.6614 0.6645 0.8684 0.096 Uiso 1 1 calc R . .
C22A C 0.7550(10) 0.5926(14) 0.9281(9) 0.106(6) Uani 1 1 d . . .
H22C H 0.7680 0.5297 0.9384 0.128 Uiso 1 1 calc R . .
H22D H 0.7645 0.6237 0.9707 0.128 Uiso 1 1 calc R . .
N23A N 0.8135(8) 0.6316(10) 0.8958(7) 0.097(4) Uani 1 1 d . . .
H23A H 0.8372 0.5948 0.8773 0.117 Uiso 1 1 calc R . .
C24A C 0.8302(9) 0.7163(10) 0.8944(8) 0.080(5) Uani 1 1 d . . .
S25A S 0.8081(3) 0.7929(4) 0.9452(2) 0.1039(15) Uani 1 1 d . . .
N26A N 0.8739(8) 0.7380(9) 0.8595(8) 0.103(5) Uani 1 1 d . . .
H26A H 0.8965 0.6931 0.8471 0.124 Uiso 1 1 calc R . .
C27A C 0.8931(9) 0.8272(13) 0.8361(8) 0.098(6) Uani 1 1 d . . .
H71A H 0.8921 0.8726 0.8685 0.117 Uiso 1 1 calc R . .
H71B H 0.9510 0.8255 0.8375 0.117 Uiso 1 1 calc R . .
C28A C 0.8365(9) 0.8533(11) 0.7699(9) 0.088(5) Uani 1 1 d . . .
H28A H 0.8600 0.9070 0.7582 0.105 Uiso 1 1 calc R . .
H28B H 0.8376 0.8069 0.7383 0.105 Uiso 1 1 calc R . .
C29A C 0.7506(7) 0.8706(11) 0.7565(9) 0.095(6) Uani 1 1 d . . .
H29A H 0.7489 0.9190 0.7864 0.114 Uiso 1 1 calc R . .
H29B H 0.7272 0.8179 0.7696 0.114 Uiso 1 1 calc R . .
C31A C 0.6079(9) 0.4834(10) 0.9293(7) 0.084(4) Uani 1 1 d U . .
H31C H 0.5624 0.4708 0.9448 0.100 Uiso 1 1 calc R . .
H31D H 0.6621 0.4742 0.9683 0.100 Uiso 1 1 calc R . .
C32A C 0.6020(9) 0.4145(9) 0.8755(7) 0.086(5) Uani 1 1 d . . .
H32C H 0.6504 0.4223 0.8625 0.103 Uiso 1 1 calc R . .
H32D H 0.6063 0.3552 0.8951 0.103 Uiso 1 1 calc R . .
N33A N 0.5245(6) 0.4205(7) 0.8157(5) 0.063(3) Uani 1 1 d . . .
H33A H 0.4778 0.4334 0.8207 0.076 Uiso 1 1 calc R . .
C34A C 0.5198(6) 0.4068(7) 0.7497(6) 0.042(3) Uani 1 1 d . . .
S35A S 0.60581(16) 0.3895(2) 0.73209(18) 0.0641(10) Uani 1 1 d . . .
N36A N 0.4426(5) 0.4094(5) 0.7021(5) 0.042(2) Uani 1 1 d . . .
H36A H 0.4005 0.4094 0.7150 0.051 Uiso 1 1 calc R . .
C37A C 0.4218(6) 0.4123(7) 0.6301(6) 0.041(3) Uani 1 1 d . . .
H37A H 0.3644 0.3884 0.6056 0.049 Uiso 1 1 calc R . .
H37B H 0.4617 0.3747 0.6197 0.049 Uiso 1 1 calc R . .
C38A C 0.4255(6) 0.5061(6) 0.6054(6) 0.041(3) Uani 1 1 d . . .
H38A H 0.3886 0.5442 0.6190 0.049 Uiso 1 1 calc R . .
H38B H 0.4839 0.5283 0.6282 0.049 Uiso 1 1 calc R . .
C39A C 0.3988(5) 0.5140(6) 0.5295(6) 0.041(3) Uani 1 1 d . . .
H39A H 0.3434 0.4852 0.5061 0.049 Uiso 1 1 calc R . .
H39B H 0.4403 0.4830 0.5163 0.049 Uiso 1 1 calc R . .
C41A C 0.3131(6) 0.9226(7) 0.6915(6) 0.041(3) Uani 1 1 d . . .
H41A H 0.2580 0.9542 0.6706 0.049 Uiso 1 1 calc R . .
C42A C 0.3831(6) 0.9732(6) 0.6813(5) 0.040(3) Uani 1 1 d . . .
N43A N 0.4536(4) 0.9454(5) 0.6843(4) 0.037(2) Uani 1 1 d . . .
C44A C 0.4955(6) 1.0205(6) 0.6723(6) 0.048(3) Uani 1 1 d . . .
C45A C 0.4453(6) 1.0893(6) 0.6622(6) 0.048(3) Uani 1 1 d . . .
O46A O 0.3719(4) 1.0628(5) 0.6697(4) 0.0479(19) Uani 1 1 d . . .
C47A C 0.4527(7) 1.1856(7) 0.6508(7) 0.061(4) Uani 1 1 d . . .
H47A H 0.4412 1.2193 0.6847 0.092 Uiso 1 1 calc R . .
H47B H 0.4119 1.2017 0.6058 0.092 Uiso 1 1 calc R . .
H47C H 0.5099 1.1986 0.6545 0.092 Uiso 1 1 calc R . .
C48A C 0.5815(7) 1.0121(7) 0.6724(7) 0.054(3) Uani 1 1 d . . .
N49A N 0.6081(5) 0.9283(6) 0.6826(6) 0.066(3) Uani 1 1 d . . .
H49A H 0.5748 0.8895 0.6898 0.079 Uiso 1 1 calc R . .
O50A O 0.6248(4) 1.0744(5) 0.6676(5) 0.071(3) Uani 1 1 d . . .
C51A C 0.6903(7) 0.8953(9) 0.6828(8) 0.069(4) Uani 1 1 d U . .
H51A H 0.7169 0.9429 0.6661 0.083 Uiso 1 1 calc R . .
C52A C 0.6665(6) 0.8194(7) 0.6330(6) 0.050(3) Uani 1 1 d U . .
N53A N 0.5946(5) 0.7793(6) 0.6064(6) 0.063(3) Uani 1 1 d . . .
C54A C 0.6087(6) 0.7103(6) 0.5690(7) 0.047(3) Uani 1 1 d . . .
C55A C 0.6883(7) 0.7129(7) 0.5709(6) 0.051(3) Uani 1 1 d U . .
O56A O 0.7261(4) 0.7857(5) 0.6133(5) 0.072(3) Uani 1 1 d . . .
C57A C 0.7408(6) 0.6559(8) 0.5443(7) 0.059(3) Uani 1 1 d . . .
H57A H 0.7824 0.6227 0.5816 0.088 Uiso 1 1 calc R . .
H57B H 0.7700 0.6933 0.5237 0.088 Uiso 1 1 calc R . .
H57C H 0.7037 0.6149 0.5105 0.088 Uiso 1 1 calc R . .
C58A C 0.5419(6) 0.6523(7) 0.5302(6) 0.049(3) Uani 1 1 d U . .
N59A N 0.4695(4) 0.6609(5) 0.5404(4) 0.040(2) Uani 1 1 d . . .
H59A H 0.4697 0.6998 0.5705 0.047 Uiso 1 1 calc R . .
O60A O 0.5474(4) 0.5954(5) 0.4884(4) 0.057(2) Uani 1 1 d . . .
C61A C 0.3926(5) 0.6121(6) 0.5067(6) 0.036(2) Uani 1 1 d . . .
H61A H 0.3763 0.6147 0.4569 0.043 Uiso 1 1 calc R . .
C62A C 0.3268(5) 0.6570(7) 0.5237(5) 0.036(2) Uani 1 1 d . . .
N63A N 0.3366(4) 0.7139(5) 0.5729(4) 0.034(2) Uani 1 1 d . . .
C64A C 0.2555(5) 0.7296(5) 0.5713(5) 0.027(2) Uani 1 1 d . . .
C65A C 0.2005(5) 0.6822(6) 0.5204(5) 0.032(2) Uani 1 1 d U . .
O66A O 0.2452(3) 0.6351(4) 0.4893(3) 0.0333(16) Uani 1 1 d . . .
C67A C 0.1076(5) 0.6757(7) 0.4908(5) 0.034(2) Uani 1 1 d . . .
H67A H 0.0906 0.6201 0.5046 0.051 Uiso 1 1 calc R . .
H67B H 0.0868 0.6777 0.4416 0.051 Uiso 1 1 calc R . .
H67C H 0.0839 0.7248 0.5067 0.051 Uiso 1 1 calc R . .
C68A C 0.2398(5) 0.7972(6) 0.6165(5) 0.033(2) Uani 1 1 d . . .
N69A N 0.3110(4) 0.8386(5) 0.6564(4) 0.040(2) Uani 1 1 d . . .
H69A H 0.3595 0.8142 0.6621 0.048 Uiso 1 1 calc R . .
O70A O 0.1705(3) 0.8108(4) 0.6172(3) 0.0336(16) Uani 1 1 d . . .
N1B N 0.1092(6) 0.4966(8) 0.9057(5) 0.076(4) Uani 1 1 d D . .
C11B C 0.0256(8) 0.5101(11) 0.9135(9) 0.085(5) Uani 1 1 d . . .
H11C H 0.0258 0.5699 0.9313 0.102 Uiso 1 1 calc R . .
H11D H -0.0207 0.5077 0.8681 0.102 Uiso 1 1 calc R . .
C12B C 0.0054(8) 0.4456(12) 0.9584(8) 0.077(4) Uani 1 1 d . . .
H12A H 0.0508 0.4500 1.0041 0.092 Uiso 1 1 calc R . .
H12B H -0.0473 0.4656 0.9617 0.092 Uiso 1 1 calc R . .
N13B N -0.0046(8) 0.3560(12) 0.9402(8) 0.111(5) Uani 1 1 d . . .
H13B H 0.0400 0.3246 0.9447 0.133 Uiso 1 1 calc R . .
C14B C -0.0814(8) 0.3173(12) 0.9161(8) 0.083(5) Uani 1 1 d . . .
S15B S -0.1706(3) 0.3652(4) 0.9054(3) 0.126(2) Uani 1 1 d . . .
N16B N -0.0748(8) 0.2263(10) 0.9048(7) 0.091(3) Uani 1 1 d U . .
H16C H -0.0239 0.2048 0.9152 0.109 Uiso 1 1 calc R . .
C17B C -0.1447(9) 0.1666(12) 0.8778(8) 0.093(4) Uani 1 1 d U . .
H17C H -0.1945 0.1942 0.8814 0.111 Uiso 1 1 calc R . .
H17D H -0.1311 0.1130 0.9060 0.111 Uiso 1 1 calc R . .
C18B C -0.1688(9) 0.1388(11) 0.8036(8) 0.081(4) Uani 1 1 d U . .
H18C H -0.1187 0.1120 0.7999 0.097 Uiso 1 1 calc R . .
H18D H -0.2128 0.0929 0.7922 0.097 Uiso 1 1 calc R . .
C19B C -0.2007(9) 0.2112(8) 0.7519(6) 0.064(4) Uani 1 1 d . . .
H19C H -0.1641 0.2634 0.7687 0.077 Uiso 1 1 calc R . .
H19D H -0.2583 0.2277 0.7467 0.077 Uiso 1 1 calc R . .
C21B C 0.1144(8) 0.5450(9) 0.8459(7) 0.067(4) Uani 1 1 d . . .
H21C H 0.1659 0.5254 0.8406 0.081 Uiso 1 1 calc R . .
H21D H 0.0655 0.5272 0.8048 0.081 Uiso 1 1 calc R . .
C22B C 0.1157(8) 0.6383(10) 0.8495(6) 0.072(4) Uani 1 1 d . . .
H22A H 0.1681 0.6576 0.8869 0.086 Uiso 1 1 calc R . .
H22B H 0.0674 0.6588 0.8592 0.086 Uiso 1 1 calc R . .
N23B N 0.1110(5) 0.6798(6) 0.7844(6) 0.067(3) Uani 1 1 d . . .
H23B H 0.1557 0.7059 0.7831 0.080 Uiso 1 1 calc R . .
C24B C 0.0366(7) 0.6768(8) 0.7269(7) 0.053(3) Uani 1 1 d . . .
S25B S -0.05610(16) 0.6554(2) 0.73154(17) 0.0597(9) Uani 1 1 d . . .
N26B N 0.0469(5) 0.6959(5) 0.6689(6) 0.052(3) Uani 1 1 d . . .
H26B H 0.0962 0.7159 0.6725 0.062 Uiso 1 1 calc R . .
C27B C -0.0201(6) 0.6850(7) 0.6003(6) 0.048(3) Uani 1 1 d . . .
H27A H -0.0063 0.7203 0.5677 0.057 Uiso 1 1 calc R . .
H27B H -0.0747 0.7057 0.5994 0.057 Uiso 1 1 calc R . .
C28B C -0.0266(6) 0.5887(6) 0.5807(6) 0.041(3) Uani 1 1 d . . .
H28C H -0.0485 0.5558 0.6097 0.050 Uiso 1 1 calc R . .
H28D H 0.0307 0.5664 0.5902 0.050 Uiso 1 1 calc R . .
C29B C -0.0830(5) 0.5685(6) 0.5069(5) 0.031(2) Uani 1 1 d . . .
H29C H -0.0586 0.5966 0.4776 0.038 Uiso 1 1 calc R . .
H29D H -0.1394 0.5945 0.4959 0.038 Uiso 1 1 calc R . .
C31B C 0.1849(8) 0.5125(12) 0.9702(8) 0.092(5) Uani 1 1 d . . .
H31A H 0.1794 0.4775 1.0066 0.110 Uiso 1 1 calc R . .
H31B H 0.1866 0.5753 0.9826 0.110 Uiso 1 1 calc R . .
C32B C 0.2663(7) 0.4887(11) 0.9644(8) 0.076(4) Uani 1 1 d . . .
H32A H 0.2741 0.5279 0.9309 0.091 Uiso 1 1 calc R . .
H32B H 0.3135 0.4995 1.0084 0.091 Uiso 1 1 calc R . .
N33B N 0.2704(6) 0.4011(8) 0.9455(7) 0.080(4) Uani 1 1 d . . .
H33B H 0.2478 0.3607 0.9621 0.096 Uiso 1 1 calc R . .
C34B C 0.3098(8) 0.3719(12) 0.8996(8) 0.081(5) Uani 1 1 d . B .
S35B S 0.3557(2) 0.4497(2) 0.86419(18) 0.0753(11) Uani 1 1 d . . .
N36B N 0.3060(7) 0.2879(8) 0.8847(6) 0.082(4) Uani 1 1 d D . .
H36B H 0.2754 0.2515 0.8971 0.098 Uiso 1 1 calc R A 1
C37B C 0.3542(12) 0.2567(17) 0.8470(9) 0.068(4) Uani 0.50 1 d PD B 1
H37C H 0.3807 0.2003 0.8670 0.082 Uiso 0.50 1 calc PR B 1
H37D H 0.4003 0.2991 0.8541 0.082 Uiso 0.50 1 calc PR B 1
C37C C 0.3204(11) 0.2374(16) 0.8353(10) 0.068(4) Uani 0.50 1 d PD B 2
H37E H 0.3421 0.1781 0.8521 0.082 Uiso 0.50 1 calc PR B 2
H37F H 0.3594 0.2671 0.8189 0.082 Uiso 0.50 1 calc PR B 2
C38B C 0.3064(13) 0.2427(14) 0.7697(9) 0.068(4) Uani 0.50 1 d PD B 1
H38C H 0.2879 0.3006 0.7481 0.082 Uiso 0.50 1 calc PR B 1
H38D H 0.3461 0.2176 0.7519 0.082 Uiso 0.50 1 calc PR B 1
C38C C 0.2294(11) 0.2343(16) 0.7811(11) 0.068(4) Uani 0.50 1 d PD B 2
H38E H 0.1904 0.1997 0.7947 0.082 Uiso 0.50 1 calc PR B 2
H38F H 0.2056 0.2931 0.7646 0.082 Uiso 0.50 1 calc PR B 2
C39B C 0.2289(14) 0.1821(19) 0.7495(7) 0.068(4) Uani 0.50 1 d PD B 1
H39C H 0.1911 0.2062 0.7696 0.082 Uiso 0.50 1 calc PR B 1
H39D H 0.2484 0.1240 0.7704 0.082 Uiso 0.50 1 calc PR B 1
C39C C 0.2592(10) 0.1853(19) 0.7330(10) 0.068(4) Uani 0.50 1 d PD B 2
H39E H 0.2970 0.2222 0.7195 0.082 Uiso 0.50 1 calc PR B 2
H39F H 0.2885 0.1301 0.7532 0.082 Uiso 0.50 1 calc PR B 2
C41B C -0.2028(6) 0.1855(6) 0.6819(5) 0.034(2) Uani 1 1 d . . .
H41B H -0.2431 0.1357 0.6633 0.041 Uiso 1 1 calc R . .
C42B C -0.2303(6) 0.2614(6) 0.6329(5) 0.035(3) Uani 1 1 d . . .
N43B N -0.1852(4) 0.3071(5) 0.6064(4) 0.036(2) Uani 1 1 d . . .
C44B C -0.2420(5) 0.3642(6) 0.5619(5) 0.031(2) Uani 1 1 d . . .
C45B C -0.3211(5) 0.3515(6) 0.5619(5) 0.031(2) Uani 1 1 d . . .
O46B O -0.3130(4) 0.2824(4) 0.6086(4) 0.0384(17) Uani 1 1 d . . .
C47B C -0.4035(6) 0.3911(7) 0.5295(6) 0.049(3) Uani 1 1 d . . .
H47D H -0.4202 0.4172 0.5636 0.074 Uiso 1 1 calc R . .
H47E H -0.4445 0.3461 0.5044 0.074 Uiso 1 1 calc R . .
H47F H -0.4015 0.4368 0.4983 0.074 Uiso 1 1 calc R . .
C48B C -0.2167(5) 0.4243(6) 0.5168(5) 0.030(2) Uani 1 1 d . . .
N49B N -0.1325(4) 0.4237(5) 0.5339(4) 0.0303(19) Uani 1 1 d . . .
H49B H -0.0997 0.3967 0.5710 0.036 Uiso 1 1 calc R . .
O50B O -0.2655(4) 0.4670(4) 0.4705(4) 0.0377(17) Uani 1 1 d . . .
C51B C -0.0932(5) 0.4679(6) 0.4913(5) 0.036(3) Uani 1 1 d . . .
H51B H -0.1295 0.4586 0.4425 0.043 Uiso 1 1 calc R . .
C52B C -0.0109(5) 0.4266(7) 0.5077(6) 0.035(2) Uani 1 1 d U . .
N53B N 0.0258(4) 0.3691(5) 0.5524(4) 0.035(2) Uani 1 1 d . . .
C54B C 0.1040(5) 0.3522(6) 0.5463(6) 0.037(3) Uani 1 1 d . . .
C55B C 0.1076(6) 0.4018(7) 0.4951(6) 0.045(3) Uani 1 1 d . . .
O56B O 0.0350(4) 0.4518(4) 0.4684(4) 0.0439(18) Uani 1 1 d . . .
C57B C 0.1702(7) 0.4133(8) 0.4629(7) 0.065(4) Uani 1 1 d . . .
H57D H 0.1478 0.3862 0.4182 0.097 Uiso 1 1 calc R . .
H57E H 0.2236 0.3850 0.4911 0.097 Uiso 1 1 calc R . .
H57F H 0.1798 0.4760 0.4587 0.097 Uiso 1 1 calc R . .
C58B C 0.1642(6) 0.2874(6) 0.5890(6) 0.040(3) Uani 1 1 d . . .
N59B N 0.1377(5) 0.2480(6) 0.6345(5) 0.046(3) Uani 1 1 d . B .
H59B H 0.0952 0.2722 0.6408 0.056 Uiso 1 1 calc R . .
O60B O 0.2299(4) 0.2686(5) 0.5810(4) 0.052(2) Uani 1 1 d . . .
C61B C 0.1759(6) 0.1674(7) 0.6736(6) 0.057(4) Uani 1 1 d D . .
H61B H 0.2081 0.1335 0.6522 0.069 Uiso 1 1 calc R B 1
C62B C 0.1050(6) 0.1163(7) 0.6752(6) 0.044(3) Uani 1 1 d . B .
N63B N 0.0340(5) 0.1459(6) 0.6736(5) 0.045(2) Uani 1 1 d . . .
C64B C -0.0084(7) 0.0708(7) 0.6826(6) 0.050(3) Uani 1 1 d . B .
C65B C 0.0398(7) -0.0040(8) 0.6871(7) 0.059(4) Uani 1 1 d . . .
O66B O 0.1144(4) 0.0259(4) 0.6853(4) 0.055(2) Uani 1 1 d . B .
C67B C 0.0301(8) -0.0991(7) 0.6974(9) 0.081(5) Uani 1 1 d . B .
H67D H 0.0416 -0.1331 0.6636 0.121 Uiso 1 1 calc R . .
H67E H -0.0277 -0.1107 0.6928 0.121 Uiso 1 1 calc R . .
H67F H 0.0698 -0.1163 0.7425 0.121 Uiso 1 1 calc R . .
C68B C -0.0945(6) 0.0798(7) 0.6826(5) 0.041(3) Uani 1 1 d . . .
N69B N -0.1210(5) 0.1605(5) 0.6829(4) 0.040(2) Uani 1 1 d . B .
H69B H -0.0863 0.2033 0.6838 0.048 Uiso 1 1 calc R . .
O70B O -0.1381(5) 0.0128(5) 0.6816(5) 0.070(3) Uani 1 1 d . B .
C1C C 0.2191(6) 0.5184(7) 0.6856(6) 0.043(3) Uani 1 1 d . . .
C2C C 0.2845(6) 0.5805(7) 0.7330(6) 0.041(3) Uani 1 1 d . . .
O1C O 0.2570(4) 0.6415(5) 0.7579(4) 0.056(2) Uani 1 1 d . . .
O2C O 0.3579(4) 0.5658(5) 0.7370(4) 0.056(2) Uani 1 1 d . . .
H2C H 0.3914 0.6023 0.7632 0.084 Uiso 1 1 calc R . .
F1C F 0.2532(3) 0.4392(4) 0.6790(3) 0.0559(18) Uani 1 1 d . . .
F2C F 0.1564(3) 0.5003(4) 0.7070(3) 0.0556(18) Uani 1 1 d . . .
F3C F 0.1831(3) 0.5516(4) 0.6229(3) 0.0551(18) Uani 1 1 d . . .
C1D C 0.1052(7) 0.0287(7) 0.8908(6) 0.114(2) Uani 1 1 d D . .
C2D C 0.1340(14) 0.1353(14) 0.8954(10) 0.114(2) Uani 1 1 d . C .
O1D O 0.0757(8) 0.1866(9) 0.8801(6) 0.114(2) Uani 1 1 d . . .
H1D H 0.0936 0.2379 0.8803 0.171 Uiso 1 1 calc R C .
O2D O 0.2103(8) 0.1437(8) 0.9036(6) 0.114(2) Uani 1 1 d . . .
F1D F 0.1767(8) -0.0206(13) 0.9178(8) 0.114(2) Uani 0.50 1 d PD C 1
F2D F 0.0516(10) -0.0022(12) 0.8299(6) 0.114(2) Uani 0.50 1 d PD C 1
F3D F 0.0647(10) 0.0312(13) 0.9344(8) 0.114(2) Uani 0.50 1 d PD C 1
F1D' F 0.1489(10) -0.0233(12) 0.9448(7) 0.114(2) Uani 0.50 1 d PD C 2
F2D' F 0.1255(11) 0.0026(13) 0.8375(7) 0.114(2) Uani 0.50 1 d PD C 2
F3D' F 0.0203(7) 0.0199(13) 0.8717(9) 0.114(2) Uani 0.50 1 d PD C 2
C1E C 0.5203(10) 0.6955(11) 0.7471(8) 0.088(5) Uani 1 1 d . . .
H1E1 H 0.4739 0.7320 0.7170 0.133 Uiso 1 1 calc R . .
H1E2 H 0.5322 0.6487 0.7211 0.133 Uiso 1 1 calc R . .
H1E3 H 0.5707 0.7318 0.7687 0.133 Uiso 1 1 calc R . .
O1E O 0.4977(5) 0.6586(8) 0.7960(5) 0.088(3) Uani 1 1 d . . .
H1E H 0.5391 0.6316 0.8241 0.131 Uiso 1 1 calc RD . .
O1F O 0.0916(6) 0.3428(7) 0.8315(6) 0.096(3) Uani 1 1 d . . .
H1F H 0.0923 0.3903 0.8514 0.144 Uiso 1 1 calc RD . .
C1F C 0.0272(10) 0.3467(10) 0.7637(8) 0.096(5) Uani 1 1 d . . .
H1F1 H -0.0281 0.3541 0.7655 0.144 Uiso 1 1 calc R . .
H1F2 H 0.0278 0.2921 0.7400 0.144 Uiso 1 1 calc R . .
H1F3 H 0.0384 0.3964 0.7398 0.144 Uiso 1 1 calc R . .
C1G C 0.4204(15) 0.414(2) 0.1428(14) 0.083(4) Uani 0.50 1 d P . .
H1G1 H 0.4643 0.3929 0.1835 0.124 Uiso 0.50 1 d PR . .
H1G2 H 0.3880 0.3652 0.1174 0.124 Uiso 0.50 1 d PR . .
H1G3 H 0.3844 0.4532 0.1538 0.124 Uiso 0.50 1 d PR . .
O1G O 0.4567(9) 0.4558(15) 0.1036(9) 0.083(4) Uani 0.50 1 d P . .
H1G H 0.4395 0.5065 0.0977 0.124 Uiso 0.50 1 d PR . .
O1H O 0.4078(19) 0.635(2) 0.1034(16) 0.066(9) Uiso 0.25 1 d PD D 1
H1H H 0.4472 0.6693 0.1152 0.099 Uiso 0.25 1 d PR D 1
C1H C 0.338(2) 0.681(3) 0.0534(19) 0.045(11) Uiso 0.25 1 d PD D 1
H1H1 H 0.3266 0.6564 0.0088 0.067 Uiso 0.25 1 calc PR D 1
H1H2 H 0.3535 0.7434 0.0538 0.067 Uiso 0.25 1 calc PR D 1
H1H3 H 0.2884 0.6760 0.0636 0.067 Uiso 0.25 1 calc PR D 1
C1I C 0.5059(15) 0.1614(15) 0.8313(15) 0.083(4) Uani 0.50 1 d PD E 2
H1I1 H 0.4841 0.1955 0.8592 0.124 Uiso 0.50 1 calc PR E 2
H1I2 H 0.4718 0.1734 0.7837 0.124 Uiso 0.50 1 calc PR E 2
H1I3 H 0.5646 0.1781 0.8420 0.124 Uiso 0.50 1 calc PR E 2
O1I O 0.5019(10) 0.0707(14) 0.8443(10) 0.083(4) Uani 0.50 1 d PD E 2
H1I H 0.4513 0.0558 0.8329 0.124 Uiso 0.50 1 calc PR E 2
O3W O 0.258(3) 0.064(3) 0.293(2) 0.081(12) Uiso 0.25 1 d P F 1
C1J C 0.2130(18) 0.002(2) 0.2780(13) 0.081(9) Uani 0.50 1 d P G 2
H1J1 H 0.2625 0.0401 0.2976 0.122 Uiso 0.50 1 calc PR G 2
H1J2 H 0.2295 -0.0590 0.2914 0.122 Uiso 0.50 1 calc PR G 2
H1J3 H 0.1701 0.0200 0.2943 0.122 Uiso 0.50 1 calc PR G 2
O1J O 0.1800(12) 0.0085(13) 0.2074(10) 0.083(6) Uani 0.50 1 d P G 2
H1J5 H 0.1591 -0.0477 0.1876 0.125 Uiso 0.50 1 d PR G 2
O1W O 0.6615(8) 0.0307(11) 0.8510(7) 0.052(4) Uani 0.50 1 d PU H 2
O2W O 0.6096(14) 0.1877(15) 0.8110(11) 0.109(7) Uani 0.50 1 d PU I 2

loop_
_atom_site_aniso_label
_atom_site_aniso_U_11
_atom_site_aniso_U_22
_atom_site_aniso_U_33
_atom_site_aniso_U_23
_atom_site_aniso_U_13
_atom_site_aniso_U_12
N1A 0.049(6) 0.077(7) 0.074(8) 0.001(7) 0.015(5) 0.004(5)
C11A 0.064(9) 0.091(11) 0.066(10) -0.019(9) 0.005(7) -0.001(8)
C12A 0.125(14) 0.100(13) 0.066(11) -0.006(9) 0.038(10) 0.008(11)
N13A 0.065(7) 0.094(10) 0.058(7) 0.003(7) 0.018(6) 0.005(7)
C14A 0.075(9) 0.064(9) 0.052(9) -0.012(7) 0.015(7) 0.010(7)
S15A 0.116(4) 0.105(4) 0.083(3) -0.038(3) -0.013(3) 0.010(3)
N16A 0.052(6) 0.072(7) 0.057(7) -0.024(6) 0.017(6) -0.013(5)
C17A 0.055(7) 0.054(8) 0.072(10) 0.002(7) 0.020(7) 0.001(6)
C18A 0.045(7) 0.057(8) 0.085(10) 0.008(7) 0.025(7) 0.000(6)
C19A 0.083(9) 0.050(8) 0.078(10) -0.016(7) 0.049(8) -0.008(7)
C21A 0.052(8) 0.077(10) 0.108(12) 0.018(9) 0.028(8) 0.005(7)
C22A 0.079(11) 0.134(17) 0.097(13) 0.024(11) 0.025(10) 0.006(11)
N23A 0.085(9) 0.102(11) 0.093(10) -0.013(8) 0.022(8) 0.004(8)
C24A 0.069(9) 0.068(10) 0.111(13) -0.023(9) 0.042(9) -0.037(8)
S25A 0.083(3) 0.141(4) 0.103(3) -0.010(3) 0.053(3) -0.007(3)
N26A 0.095(10) 0.081(9) 0.152(14) -0.005(9) 0.068(10) -0.032(8)
C27A 0.062(9) 0.138(16) 0.075(12) -0.007(11) 0.009(8) -0.014(10)
C28A 0.075(9) 0.079(10) 0.114(14) 0.006(9) 0.043(10) 0.002(8)
C29A 0.031(6) 0.086(11) 0.156(16) -0.004(10) 0.025(8) 0.013(7)
C31A 0.077(9) 0.099(9) 0.063(10) 0.017(9) 0.015(8) -0.006(8)
C32A 0.094(10) 0.057(8) 0.057(9) -0.003(7) -0.023(8) 0.023(8)
N33A 0.050(6) 0.072(7) 0.056(7) 0.010(6) 0.009(5) 0.019(5)
C34A 0.026(5) 0.033(6) 0.060(8) -0.001(5) 0.008(5) 0.005(4)
S35A 0.0241(13) 0.075(2) 0.082(2) -0.0064(18) 0.0093(14) 0.0100(13)
N36A 0.023(4) 0.034(5) 0.070(7) 0.002(5) 0.018(4) 0.002(4)
C37A 0.031(5) 0.034(6) 0.055(8) -0.003(5) 0.014(5) 0.004(4)
C38A 0.035(5) 0.025(6) 0.058(8) 0.001(5) 0.015(5) 0.001(4)
C39A 0.016(4) 0.022(5) 0.066(8) 0.004(5) -0.003(5) 0.000(4)
C41A 0.024(5) 0.043(6) 0.061(8) -0.003(6) 0.023(5) -0.005(4)
C42A 0.040(6) 0.026(6) 0.033(6) -0.001(5) -0.005(5) 0.003(5)
N43A 0.024(4) 0.022(4) 0.063(6) -0.015(4) 0.014(4) -0.007(3)
C44A 0.021(5) 0.020(5) 0.100(10) 0.011(6) 0.020(6) -0.004(4)
C45A 0.024(5) 0.026(6) 0.085(9) -0.008(5) 0.013(5) -0.014(5)
O46A 0.034(4) 0.034(4) 0.065(5) -0.001(4) 0.009(3) -0.001(3)
C47A 0.037(6) 0.029(6) 0.109(11) 0.006(6) 0.020(6) -0.002(5)
C48A 0.040(6) 0.026(6) 0.093(10) -0.007(6) 0.023(6) -0.003(5)
N49A 0.031(5) 0.031(5) 0.144(10) -0.020(6) 0.044(6) -0.009(4)
O50A 0.030(4) 0.043(5) 0.143(8) 0.008(5) 0.036(5) -0.006(4)
C51A 0.053(6) 0.054(7) 0.112(8) -0.003(6) 0.044(6) -0.006(5)
C52A 0.029(5) 0.040(6) 0.082(7) -0.002(5) 0.025(5) -0.002(4)
N53A 0.031(5) 0.044(6) 0.129(10) -0.009(6) 0.048(6) 0.001(4)
C54A 0.030(5) 0.013(5) 0.106(10) -0.003(6) 0.035(6) 0.007(4)
C55A 0.045(5) 0.026(5) 0.082(7) -0.005(5) 0.026(5) -0.005(4)
O56A 0.026(4) 0.046(5) 0.155(9) -0.008(5) 0.048(5) 0.000(3)
C57A 0.039(6) 0.056(8) 0.099(10) -0.001(7) 0.047(6) 0.010(6)
C58A 0.039(5) 0.037(6) 0.076(7) 0.000(5) 0.027(5) 0.019(5)
N59A 0.028(4) 0.035(5) 0.066(6) 0.000(4) 0.030(4) 0.009(4)
O60A 0.037(4) 0.051(5) 0.098(7) -0.005(5) 0.042(4) -0.010(4)
C61A 0.024(5) 0.038(6) 0.049(7) -0.002(5) 0.018(5) 0.004(4)
C62A 0.025(5) 0.034(6) 0.044(7) 0.011(5) 0.009(5) -0.001(4)
N63A 0.014(4) 0.033(5) 0.055(6) 0.017(5) 0.012(4) 0.007(3)
C64A 0.023(5) 0.012(5) 0.044(6) 0.000(4) 0.011(4) -0.001(4)
C65A 0.022(4) 0.025(5) 0.052(6) 0.010(4) 0.018(4) 0.010(4)
O66A 0.022(3) 0.033(4) 0.047(4) 0.007(3) 0.016(3) 0.012(3)
C67A 0.016(4) 0.042(6) 0.034(6) -0.004(5) -0.001(4) 0.004(4)
C68A 0.022(5) 0.014(5) 0.061(7) 0.002(5) 0.015(5) 0.005(4)
N69A 0.023(4) 0.024(4) 0.067(7) -0.009(4) 0.013(4) 0.003(3)
O70A 0.021(3) 0.033(4) 0.048(5) -0.004(3) 0.015(3) 0.006(3)
N1B 0.046(6) 0.118(10) 0.045(7) -0.001(7) -0.002(5) -0.010(6)
C11B 0.047(7) 0.109(12) 0.106(12) 0.001(10) 0.038(8) 0.005(8)
C12B 0.043(7) 0.101(12) 0.089(11) -0.007(10) 0.029(7) -0.005(8)
N13B 0.073(9) 0.119(13) 0.139(13) 0.019(10) 0.039(9) 0.007(9)
C14B 0.047(8) 0.112(14) 0.086(11) -0.010(10) 0.022(7) -0.011(8)
S15B 0.058(2) 0.144(5) 0.161(5) -0.056(4) 0.027(3) 0.009(3)
N16B 0.066(6) 0.111(9) 0.100(8) 0.001(7) 0.038(6) -0.009(6)
C17B 0.080(7) 0.111(8) 0.089(7) -0.003(7) 0.036(6) -0.018(6)
C18B 0.080(7) 0.096(9) 0.083(7) 0.001(7) 0.050(6) -0.012(7)
C19B 0.094(10) 0.048(7) 0.057(9) 0.014(6) 0.036(7) 0.018(7)
C21B 0.061(8) 0.062(9) 0.066(10) -0.016(7) 0.013(7) -0.001(7)
C22B 0.049(7) 0.111(13) 0.037(8) -0.003(8) -0.002(6) 0.013(7)
N23B 0.035(5) 0.046(6) 0.099(9) -0.024(6) 0.004(5) -0.010(4)
C24B 0.042(6) 0.045(7) 0.070(9) -0.030(7) 0.021(6) 0.014(5)
S25B 0.0312(14) 0.080(2) 0.068(2) -0.0114(18) 0.0198(14) -0.0035(15)
N26B 0.030(5) 0.035(5) 0.081(8) -0.020(5) 0.013(5) -0.005(4)
C27B 0.037(6) 0.033(6) 0.081(9) -0.009(6) 0.032(6) -0.004(5)
C28B 0.036(6) 0.027(6) 0.061(8) -0.002(5) 0.020(5) 0.001(4)
C29B 0.019(4) 0.024(5) 0.043(6) 0.004(5) 0.003(4) 0.011(4)
C31B 0.065(9) 0.109(13) 0.078(11) 0.000(9) 0.005(8) -0.006(9)
C32B 0.039(7) 0.093(12) 0.088(11) -0.012(9) 0.017(7) 0.011(7)
N33B 0.041(6) 0.078(9) 0.101(10) 0.032(8) 0.008(6) 0.004(6)
C34B 0.039(7) 0.102(13) 0.069(10) 0.026(9) -0.012(7) 0.006(7)
S35B 0.096(3) 0.064(2) 0.064(2) 0.0105(19) 0.030(2) 0.018(2)
N36B 0.081(8) 0.042(7) 0.076(9) 0.020(6) -0.017(6) 0.010(6)
C37B 0.048(7) 0.039(6) 0.070(7) -0.001(5) -0.026(6) -0.008(6)
C37C 0.048(7) 0.039(6) 0.070(7) -0.001(5) -0.026(6) -0.008(6)
C38B 0.048(7) 0.039(6) 0.070(7) -0.001(5) -0.026(6) -0.008(6)
C38C 0.048(7) 0.039(6) 0.070(7) -0.001(5) -0.026(6) -0.008(6)
C39B 0.048(7) 0.039(6) 0.070(7) -0.001(5) -0.026(6) -0.008(6)
C39C 0.048(7) 0.039(6) 0.070(7) -0.001(5) -0.026(6) -0.008(6)
C41B 0.035(5) 0.025(5) 0.048(7) 0.003(5) 0.021(5) 0.006(4)
C42B 0.025(5) 0.023(5) 0.047(7) -0.014(5) 0.003(5) -0.002(4)
N43B 0.018(4) 0.029(4) 0.057(6) 0.002(4) 0.010(4) -0.007(3)
C44B 0.018(4) 0.028(5) 0.043(6) -0.003(5) 0.009(4) -0.008(4)
C45B 0.017(4) 0.023(5) 0.049(7) -0.009(5) 0.007(4) -0.005(4)
O46B 0.025(3) 0.024(4) 0.069(5) -0.004(4) 0.022(3) -0.006(3)
C47B 0.028(5) 0.038(6) 0.090(9) 0.013(6) 0.033(6) 0.010(5)
C48B 0.016(4) 0.023(5) 0.046(7) -0.010(5) 0.007(4) -0.012(4)
N49B 0.017(4) 0.026(4) 0.048(5) 0.005(4) 0.013(4) 0.002(3)
O50B 0.018(3) 0.029(4) 0.059(5) 0.000(4) 0.008(3) 0.000(3)
C51B 0.020(5) 0.036(6) 0.046(7) -0.007(5) 0.006(5) -0.008(4)
C52B 0.020(4) 0.036(5) 0.052(6) -0.004(5) 0.018(4) -0.003(4)
N53B 0.018(4) 0.029(5) 0.054(6) -0.014(4) 0.011(4) -0.008(3)
C54B 0.014(4) 0.020(5) 0.075(8) -0.009(5) 0.015(5) -0.010(4)
C55B 0.020(5) 0.028(6) 0.083(9) -0.018(6) 0.015(5) 0.000(4)
O56B 0.036(4) 0.033(4) 0.069(5) -0.006(4) 0.028(4) -0.001(3)
C57B 0.046(6) 0.041(7) 0.122(12) -0.010(7) 0.049(7) -0.009(5)
C58B 0.031(6) 0.026(6) 0.052(7) -0.005(5) 0.004(5) -0.002(5)
N59B 0.019(4) 0.038(5) 0.066(7) -0.006(5) 0.000(4) 0.007(4)
O60B 0.014(3) 0.054(5) 0.084(6) -0.008(4) 0.014(4) 0.007(3)
C61B 0.031(5) 0.021(6) 0.106(10) 0.022(6) 0.012(6) 0.015(5)
C62B 0.031(6) 0.042(7) 0.046(7) -0.003(5) 0.001(5) 0.000(5)
N63B 0.032(5) 0.039(5) 0.060(6) 0.010(5) 0.013(4) 0.014(4)
C64B 0.048(6) 0.031(6) 0.066(8) 0.024(6) 0.018(6) 0.025(5)
C65B 0.040(6) 0.044(7) 0.112(11) 0.014(7) 0.051(7) 0.008(5)
O66B 0.055(5) 0.029(4) 0.073(6) 0.011(4) 0.018(4) 0.017(3)
C67B 0.052(7) 0.028(7) 0.171(16) -0.004(8) 0.053(9) 0.004(5)
C68B 0.043(6) 0.028(6) 0.055(7) 0.002(5) 0.021(5) 0.009(5)
N69B 0.036(4) 0.029(5) 0.056(6) 0.009(4) 0.019(4) 0.001(4)
O70B 0.072(5) 0.037(5) 0.122(8) 0.005(5) 0.061(6) 0.007(4)
C1C 0.024(5) 0.043(7) 0.061(8) -0.010(6) 0.018(5) -0.006(5)
C2C 0.022(5) 0.027(6) 0.060(8) -0.001(5) 0.000(5) -0.008(4)
O1C 0.034(4) 0.034(4) 0.092(6) -0.014(4) 0.018(4) -0.005(3)
O2C 0.026(4) 0.062(5) 0.070(6) -0.024(4) 0.008(4) -0.015(4)
F1C 0.026(3) 0.041(4) 0.081(5) -0.011(3) 0.000(3) 0.004(3)
F2C 0.029(3) 0.057(4) 0.082(5) -0.013(3) 0.024(3) -0.020(3)
F3C 0.037(3) 0.054(4) 0.051(4) 0.019(3) -0.007(3) -0.008(3)
C1D 0.119(5) 0.114(4) 0.103(4) 0.011(3) 0.038(4) 0.009(4)
C2D 0.119(5) 0.114(4) 0.103(4) 0.011(3) 0.038(4) 0.009(4)
O1D 0.119(5) 0.114(4) 0.103(4) 0.011(3) 0.038(4) 0.009(4)
O2D 0.119(5) 0.114(4) 0.103(4) 0.011(3) 0.038(4) 0.009(4)
F1D 0.119(5) 0.114(4) 0.103(4) 0.011(3) 0.038(4) 0.009(4)
F2D 0.119(5) 0.114(4) 0.103(4) 0.011(3) 0.038(4) 0.009(4)
F3D 0.119(5) 0.114(4) 0.103(4) 0.011(3) 0.038(4) 0.009(4)
F1D' 0.119(5) 0.114(4) 0.103(4) 0.011(3) 0.038(4) 0.009(4)
F2D' 0.119(5) 0.114(4) 0.103(4) 0.011(3) 0.038(4) 0.009(4)
F3D' 0.119(5) 0.114(4) 0.103(4) 0.011(3) 0.038(4) 0.009(4)
C1E 0.083(10) 0.089(11) 0.083(11) 0.006(9) 0.023(9) 0.003(9)
O1E 0.042(5) 0.148(10) 0.054(6) 0.025(6) 0.001(4) -0.032(6)
O1F 0.059(6) 0.094(8) 0.121(9) -0.029(7) 0.021(6) -0.007(5)
C1F 0.103(12) 0.056(9) 0.095(12) -0.017(8) 0.005(10) -0.017(9)
C1G 0.039(5) 0.132(10) 0.072(8) 0.019(8) 0.016(5) 0.011(6)
O1G 0.039(5) 0.132(10) 0.072(8) 0.019(8) 0.016(5) 0.011(6)
C1I 0.039(5) 0.132(10) 0.072(8) 0.019(8) 0.016(5) 0.011(6)
O1I 0.039(5) 0.132(10) 0.072(8) 0.019(8) 0.016(5) 0.011(6)
C1J 0.072(18) 0.12(3) 0.030(16) 0.012(16) -0.004(13) 0.024(19)
O1J 0.094(13) 0.088(14) 0.094(16) 0.035(11) 0.064(12) 0.048(11)
O1W 0.029(6) 0.085(8) 0.044(7) -0.003(6) 0.017(5) 0.003(6)
O2W 0.094(10) 0.098(10) 0.112(10) -0.027(8) 0.016(8) 0.008(8)

loop_
_atom_type_symbol
_atom_type_description
_atom_type_scat_dispersion_real
_atom_type_scat_dispersion_imag
_atom_type_scat_source
C C 0.0033 0.0016 'International Tables Vol C Tables 4.2.6.8 and 6.1.1.4'
H H 0.0000 0.0000 'International Tables Vol C Tables 4.2.6.8 and 6.1.1.4'
N N 0.0061 0.0033 'International Tables Vol C Tables 4.2.6.8 and 6.1.1.4'
O O 0.0106 0.0060 'International Tables Vol C Tables 4.2.6.8 and 6.1.1.4'
S S 0.1246 0.1234 'International Tables Vol C Tables 4.2.6.8 and 6.1.1.4'
F F 0.0171 0.0103 'International Tables Vol C Tables 4.2.6.8 and 6.1.1.4'

loop_
_geom_angle_atom_site_label_1
_geom_angle_atom_site_label_2
_geom_angle_atom_site_label_3
_geom_angle
_geom_angle_site_symmetry_1
_geom_angle_site_symmetry_3
_geom_angle_publ_flag
C31A N1A C11A 113.5(12) . . ?
C31A N1A C21A 111.9(11) . . ?
C11A N1A C21A 112.8(11) . . ?
N1A C11A C12A 115.1(12) . . ?
N1A C11A H11A 108.5 . . ?
C12A C11A H11A 108.5 . . ?
N1A C11A H11B 108.5 . . ?
C12A C11A H11B 108.5 . . ?
H11A C11A H11B 107.5 . . ?
N13A C12A C11A 113.9(13) . . ?
N13A C12A H12C 108.8 . . ?
C11A C12A H12C 108.8 . . ?
N13A C12A H12D 108.8 . . ?
C11A C12A H12D 108.8 . . ?
H12C C12A H12D 107.7 . . ?
C14A N13A C12A 124.0(13) . . ?
C14A N13A H13A 118.0 . . ?
C12A N13A H13A 118.0 . . ?
N13A C14A N16A 115.3(11) . . ?
N13A C14A S15A 120.9(10) . . ?
N16A C14A S15A 123.8(11) . . ?
C14A N16A C17A 124.0(10) . . ?
C14A N16A H16A 118.0 . . ?
C17A N16A H16A 118.0 . . ?
N16A C17A C18A 110.3(11) . . ?
N16A C17A H17A 109.6 . . ?
C18A C17A H17A 109.6 . . ?
N16A C17A H17B 109.6 . . ?
C18A C17A H17B 109.6 . . ?
H17A C17A H17B 108.1 . . ?
C19A C18A C17A 115.1(10) . . ?
C19A C18A H18A 108.5 . . ?
C17A C18A H18A 108.5 . . ?
C19A C18A H18B 108.5 . . ?
C17A C18A H18B 108.5 . . ?
H18A C18A H18B 107.5 . . ?
C41A C19A C18A 116.7(10) . . ?
C41A C19A H19A 108.1 . . ?
C18A C19A H19A 108.1 . . ?
C41A C19A H19B 108.1 . . ?
C18A C19A H19B 108.1 . . ?
H19A C19A H19B 107.3 . . ?
C22A C21A N1A 115.3(13) . . ?
C22A C21A H21A 108.4 . . ?
N1A C21A H21A 108.4 . . ?
C22A C21A H21B 108.4 . . ?
N1A C21A H21B 108.4 . . ?
H21A C21A H21B 107.5 . . ?
C21A C22A N23A 109.1(14) . . ?
C21A C22A H22C 109.9 . . ?
N23A C22A H22C 109.9 . . ?
C21A C22A H22D 109.9 . . ?
N23A C22A H22D 109.9 . . ?
H22C C22A H22D 108.3 . . ?
C24A N23A C22A 124.5(15) . . ?
C24A N23A H23A 117.7 . . ?
C22A N23A H23A 117.7 . . ?
N26A C24A N23A 116.1(15) . . ?
N26A C24A S25A 121.2(12) . . ?
N23A C24A S25A 122.1(13) . . ?
C24A N26A C27A 131.8(15) . . ?
C24A N26A H26A 114.1 . . ?
C27A N26A H26A 114.1 . . ?
C28A C27A N26A 115.2(13) . . ?
C28A C27A H71A 108.5 . . ?
N26A C27A H71A 108.5 . . ?
C28A C27A H71B 108.5 . . ?
N26A C27A H71B 108.5 . . ?
H71A C27A H71B 107.5 . . ?
C29A C28A C27A 119.7(16) . . ?
C29A C28A H28A 107.4 . . ?
C27A C28A H28A 107.4 . . ?
C29A C28A H28B 107.4 . . ?
C27A C28A H28B 107.4 . . ?
H28A C28A H28B 106.9 . . ?
C28A C29A C51A 117.9(15) . . ?
C28A C29A H29A 107.8 . . ?
C51A C29A H29A 107.8 . . ?
C28A C29A H29B 107.8 . . ?
C51A C29A H29B 107.8 . . ?
H29A C29A H29B 107.2 . . ?
N1A C31A C32A 118.7(12) . . ?
N1A C31A H31C 107.6 . . ?
C32A C31A H31C 107.6 . . ?
N1A C31A H31D 107.6 . . ?
C32A C31A H31D 107.6 . . ?
H31C C31A H31D 107.1 . . ?
N33A C32A C31A 113.0(11) . . ?
N33A C32A H32C 109.0 . . ?
C31A C32A H32C 109.0 . . ?
N33A C32A H32D 109.0 . . ?
C31A C32A H32D 109.0 . . ?
H32C C32A H32D 107.8 . . ?
C34A N33A C32A 123.5(11) . . ?
C34A N33A H33A 118.2 . . ?
C32A N33A H33A 118.2 . . ?
N36A C34A N33A 114.6(9) . . ?
N36A C34A S35A 122.1(10) . . ?
N33A C34A S35A 123.3(7) . . ?
C34A N36A C37A 125.3(9) . . ?
C34A N36A H36A 117.3 . . ?
C37A N36A H36A 117.3 . . ?
N36A C37A C38A 112.0(8) . . ?
N36A C37A H37A 109.2 . . ?
C38A C37A H37A 109.2 . . ?
N36A C37A H37B 109.2 . . ?
C38A C37A H37B 109.2 . . ?
H37A C37A H37B 107.9 . . ?
C39A C38A C37A 114.3(8) . . ?
C39A C38A H38A 108.7 . . ?
C37A C38A H38A 108.7 . . ?
C39A C38A H38B 108.7 . . ?
C37A C38A H38B 108.7 . . ?
H38A C38A H38B 107.6 . . ?
C38A C39A C61A 111.6(8) . . ?
C38A C39A H39A 109.3 . . ?
C61A C39A H39A 109.3 . . ?
C38A C39A H39B 109.3 . . ?
C61A C39A H39B 109.3 . . ?
H39A C39A H39B 108.0 . . ?
N69A C41A C19A 110.6(9) . . ?
N69A C41A C42A 102.7(8) . . ?
C19A C41A C42A 110.0(8) . . ?
N69A C41A H41A 111.1 . . ?
C19A C41A H41A 111.1 . . ?
C42A C41A H41A 111.1 . . ?
N43A C42A O46A 113.7(9) . . ?
N43A C42A C41A 128.8(9) . . ?
O46A C42A C41A 117.5(9) . . ?
C42A N43A C44A 105.6(8) . . ?
C45A C44A N43A 108.5(8) . . ?
C45A C44A C48A 131.0(9) . . ?
N43A C44A C48A 120.5(8) . . ?
C44A C45A O46A 108.5(8) . . ?
C44A C45A C47A 135.2(10) . . ?
O46A C45A C47A 116.1(9) . . ?
C42A O46A C45A 103.7(8) . . ?
C45A C47A H47A 109.5 . . ?
C45A C47A H47B 109.5 . . ?
H47A C47A H47B 109.5 . . ?
C45A C47A H47C 109.5 . . ?
H47A C47A H47C 109.5 . . ?
H47B C47A H47C 109.5 . . ?
O50A C48A N49A 124.2(10) . . ?
O50A C48A C44A 124.7(9) . . ?
N49A C48A C44A 110.9(9) . . ?
C48A N49A C51A 125.2(10) . . ?
C48A N49A H49A 117.4 . . ?
C51A N49A H49A 117.4 . . ?
N49A C51A C52A 105.3(9) . . ?
N49A C51A C29A 109.0(11) . . ?
C52A C51A C29A 114.9(11) . . ?
N49A C51A H51A 109.2 . . ?
C52A C51A H51A 109.2 . . ?
C29A C51A H51A 109.2 . . ?
N53A C52A O56A 113.2(10) . . ?
N53A C52A C51A 127.9(10) . . ?
O56A C52A C51A 118.9(9) . . ?
C52A N53A C54A 104.7(8) . . ?
C55A C54A N53A 111.4(9) . . ?
C55A C54A C58A 127.4(10) . . ?
N53A C54A C58A 121.0(9) . . ?
C54A C55A O56A 104.0(9) . . ?
C54A C55A C57A 135.9(10) . . ?
O56A C55A C57A 119.9(9) . . ?
C52A O56A C55A 106.6(8) . . ?
C55A C57A H57A 109.5 . . ?
C55A C57A H57B 109.5 . . ?
H57A C57A H57B 109.5 . . ?
C55A C57A H57C 109.5 . . ?
H57A C57A H57C 109.5 . . ?
H57B C57A H57C 109.5 . . ?
O60A C58A N59A 120.7(10) . . ?
O60A C58A C54A 124.1(9) . . ?
N59A C58A C54A 115.2(10) . . ?
C58A N59A C61A 126.2(9) . . ?
C58A N59A H59A 116.9 . . ?
C61A N59A H59A 116.9 . . ?
N59A C61A C62A 106.2(8) . . ?
N59A C61A C39A 113.5(7) . . ?
C62A C61A C39A 108.8(8) . . ?
N59A C61A H61A 109.4 . . ?
C62A C61A H61A 109.4 . . ?
C39A C61A H61A 109.4 . . ?
N63A C62A O66A 111.8(8) . . ?
N63A C62A C61A 129.0(8) . . ?
O66A C62A C61A 119.0(9) . . ?
C62A N63A C64A 106.6(7) . . ?
C65A C64A N63A 107.4(8) . . ?
C65A C64A C68A 130.0(8) . . ?
N63A C64A C68A 122.2(8) . . ?
C64A C65A O66A 108.8(7) . . ?
C64A C65A C67A 133.1(9) . . ?
O66A C65A C67A 118.0(8) . . ?
C62A O66A C65A 105.3(8) . . ?
C65A C67A H67A 109.5 . . ?
C65A C67A H67B 109.5 . . ?
H67A C67A H67B 109.5 . . ?
C65A C67A H67C 109.5 . . ?
H67A C67A H67C 109.5 . . ?
H67B C67A H67C 109.5 . . ?
O70A C68A N69A 124.3(9) . . ?
O70A C68A C64A 123.5(8) . . ?
N69A C68A C64A 112.2(8) . . ?
C68A N69A C41A 124.2(7) . . ?
C68A N69A H69A 117.9 . . ?
C41A N69A H69A 117.9 . . ?
C31B N1B C21B 112.7(11) . . ?
C31B N1B C11B 112.7(12) . . ?
C21B N1B C11B 114.0(11) . . ?
C12B C11B N1B 116.9(12) . . ?
C12B C11B H11C 108.1 . . ?
N1B C11B H11C 108.1 . . ?
C12B C11B H11D 108.1 . . ?
N1B C11B H11D 108.1 . . ?
H11C C11B H11D 107.3 . . ?
N13B C12B C11B 118.7(15) . . ?
N13B C12B H12A 107.6 . . ?
C11B C12B H12A 107.6 . . ?
N13B C12B H12B 107.6 . . ?
C11B C12B H12B 107.6 . . ?
H12A C12B H12B 107.1 . . ?
C14B N13B C12B 121.4(14) . . ?
C14B N13B H13B 119.3 . . ?
C12B N13B H13B 119.3 . . ?
N13B C14B N16B 110.9(14) . . ?
N13B C14B S15B 125.9(14) . . ?
N16B C14B S15B 123.1(11) . . ?
C14B N16B C17B 125.1(13) . . ?
C14B N16B H16C 117.4 . . ?
C17B N16B H16C 117.4 . . ?
N16B C17B C18B 115.5(13) . . ?
N16B C17B H17C 108.4 . . ?
C18B C17B H17C 108.4 . . ?
N16B C17B H17D 108.4 . . ?
C18B C17B H17D 108.4 . . ?
H17C C17B H17D 107.5 . . ?
C19B C18B C17B 115.9(13) . . ?
C19B C18B H18C 108.3 . . ?
C17B C18B H18C 108.3 . . ?
C19B C18B H18D 108.3 . . ?
C17B C18B H18D 108.3 . . ?
H18C C18B H18D 107.4 . . ?
C18B C19B C41B 113.5(10) . . ?
C18B C19B H19C 108.9 . . ?
C41B C19B H19C 108.9 . . ?
C18B C19B H19D 108.9 . . ?
C41B C19B H19D 108.9 . . ?
H19C C19B H19D 107.7 . . ?
C22B C21B N1B 116.2(12) . . ?
C22B C21B H21C 108.2 . . ?
N1B C21B H21C 108.2 . . ?
C22B C21B H21D 108.2 . . ?
N1B C21B H21D 108.2 . . ?
H21C C21B H21D 107.4 . . ?
C21B C22B N23B 111.8(12) . . ?
C21B C22B H22A 109.3 . . ?
N23B C22B H22A 109.3 . . ?
C21B C22B H22B 109.3 . . ?
N23B C22B H22B 109.3 . . ?
H22A C22B H22B 107.9 . . ?
C24B N23B C22B 120.4(11) . . ?
C24B N23B H23B 119.8 . . ?
C22B N23B H23B 119.8 . . ?
N26B C24B N23B 113.7(11) . . ?
N26B C24B S25B 125.0(9) . . ?
N23B C24B S25B 121.2(12) . . ?
C24B N26B C27B 124.1(9) . . ?
C24B N26B H26B 118.0 . . ?
C27B N26B H26B 118.0 . . ?
N26B C27B C28B 109.2(9) . . ?
N26B C27B H27A 109.8 . . ?
C28B C27B H27A 109.8 . . ?
N26B C27B H27B 109.8 . . ?
C28B C27B H27B 109.8 . . ?
H27A C27B H27B 108.3 . . ?
C27B C28B C29B 115.5(8) . . ?
C27B C28B H28C 108.4 . . ?
C29B C28B H28C 108.4 . . ?
C27B C28B H28D 108.4 . . ?
C29B C28B H28D 108.4 . . ?
H28C C28B H28D 107.5 . . ?
C28B C29B C51B 113.0(8) . . ?
C28B C29B H29C 109.0 . . ?
C51B C29B H29C 109.0 . . ?
C28B C29B H29D 109.0 . . ?
C51B C29B H29D 109.0 . . ?
H29C C29B H29D 107.8 . . ?
N1B C31B C32B 112.4(13) . . ?
N1B C31B H31A 109.1 . . ?
C32B C31B H31A 109.1 . . ?
N1B C31B H31B 109.1 . . ?
C32B C31B H31B 109.1 . . ?
H31A C31B H31B 107.9 . . ?
N33B C32B C31B 114.3(13) . . ?
N33B C32B H32A 108.7 . . ?
C31B C32B H32A 108.7 . . ?
N33B C32B H32B 108.7 . . ?
C31B C32B H32B 108.7 . . ?
H32A C32B H32B 107.6 . . ?
C32B N33B C34B 124.9(13) . . ?
C32B N33B H33B 117.5 . . ?
C34B N33B H33B 117.5 . . ?
N36B C34B N33B 117.8(14) . . ?
N36B C34B S35B 122.3(15) . . ?
N33B C34B S35B 119.9(13) . . ?
C34B N36B C37C 135.0(17) . . ?
C34B N36B C37B 118.1(17) . . ?
C34B N36B H36B 121.0 . . ?
C37C N36B H36B 101.4 . . ?
C37B N36B H36B 121.0 . . ?
N36B C37B C38B 118.0(18) . . ?
N36B C37B H37C 107.8 . . ?
C38B C37B H37C 107.8 . . ?
N36B C37B H37D 107.8 . . ?
C38B C37B H37D 107.8 . . ?
H37C C37B H37D 107.1 . . ?
N36B C37C C38C 99.1(14) . . ?
N36B C37C H37E 112.0 . . ?
C38C C37C H37E 112.0 . . ?
N36B C37C H37F 112.0 . . ?
C38C C37C H37F 112.0 . . ?
H37E C37C H37F 109.6 . . ?
C39B C38B C37B 114.6(16) . . ?
C39B C38B H38C 108.6 . . ?
C37B C38B H38C 108.6 . . ?
C39B C38B H38D 108.6 . . ?
C37B C38B H38D 108.6 . . ?
H38C C38B H38D 107.6 . . ?
C39C C38C C37C 90.8(12) . . ?
C39C C38C H38E 113.5 . . ?
C37C C38C H38E 113.5 . . ?
C39C C38C H38F 113.5 . . ?
C37C C38C H38F 113.5 . . ?
H38E C38C H38F 110.8 . . ?
C38B C39B C61B 117.9(14) . . ?
C38B C39B H39C 107.8 . . ?
C61B C39B H39C 107.8 . . ?
C38B C39B H39D 107.8 . . ?
C61B C39B H39D 107.8 . . ?
H39C C39B H39D 107.2 . . ?
C61B C39C C38C 101.5(14) . . ?
C61B C39C H39E 111.5 . . ?
C38C C39C H39E 111.5 . . ?
C61B C39C H39F 111.5 . . ?
C38C C39C H39F 111.5 . . ?
H39E C39C H39F 109.3 . . ?
N69B C41B C42B 104.0(8) . . ?
N69B C41B C19B 114.0(9) . . ?
C42B C41B C19B 111.8(8) . . ?
N69B C41B H41B 108.9 . . ?
C42B C41B H41B 108.9 . . ?
C19B C41B H41B 108.9 . . ?
N43B C42B O46B 114.9(8) . . ?
N43B C42B C41B 128.7(8) . . ?
O46B C42B C41B 116.2(9) . . ?
C42B N43B C44B 104.7(7) . . ?
N43B C44B C45B 110.0(8) . . ?
N43B C44B C48B 121.4(8) . . ?
C45B C44B C48B 128.4(8) . . ?
C44B C45B O46B 106.6(7) . . ?
C44B C45B C47B 136.5(10) . . ?
O46B C45B C47B 116.9(8) . . ?
C42B O46B C45B 103.9(7) . . ?
C45B C47B H47D 109.5 . . ?
C45B C47B H47E 109.5 . . ?
H47D C47B H47E 109.5 . . ?
C45B C47B H47F 109.5 . . ?
H47D C47B H47F 109.5 . . ?
H47E C47B H47F 109.5 . . ?
O50B C48B N49B 123.3(9) . . ?
O50B C48B C44B 124.8(7) . . ?
N49B C48B C44B 112.0(8) . . ?
C48B N49B C51B 122.0(8) . . ?
C48B N49B H49B 119.0 . . ?
C51B N49B H49B 119.0 . . ?
C52B C51B N49B 106.9(8) . . ?
C52B C51B C29B 110.8(7) . . ?
N49B C51B C29B 110.1(8) . . ?
C52B C51B H51B 109.6 . . ?
N49B C51B H51B 109.6 . . ?
C29B C51B H51B 109.6 . . ?
N53B C52B O56B 114.3(8) . . ?
N53B C52B C51B 128.6(9) . . ?
O56B C52B C51B 117.1(9) . . ?
C52B N53B C54B 104.9(9) . . ?
C55B C54B N53B 109.0(9) . . ?
C55B C54B C58B 129.4(9) . . ?
N53B C54B C58B 121.5(10) . . ?
C54B C55B O56B 108.4(9) . . ?
C54B C55B C57B 135.3(9) . . ?
O56B C55B C57B 116.3(11) . . ?
C55B O56B C52B 103.4(8) . . ?
C55B C57B H57D 109.5 . . ?
C55B C57B H57E 109.5 . . ?
H57D C57B H57E 109.5 . . ?
C55B C57B H57F 109.5 . . ?
H57D C57B H57F 109.5 . . ?
H57E C57B H57F 109.5 . . ?
O60B C58B N59B 125.4(9) . . ?
O60B C58B C54B 121.7(11) . . ?
N59B C58B C54B 112.8(9) . . ?
C58B N59B C61B 124.5(9) . . ?
C58B N59B H59B 117.8 . . ?
C61B N59B H59B 117.8 . . ?
C62B C61B N59B 105.4(7) . . ?
C62B C61B C39C 126.4(15) . . ?
N59B C61B C39C 112.8(14) . . ?
C62B C61B C39B 101.4(11) . . ?
N59B C61B C39B 115.2(13) . . ?
C62B C61B H61B 111.4 . . ?
N59B C61B H61B 111.4 . . ?
C39C C61B H61B 88.2 . . ?
C39B C61B H61B 111.4 . . ?
N63B C62B O66B 113.5(9) . . ?
N63B C62B C61B 127.5(10) . . ?
O66B C62B C61B 118.8(9) . . ?
C62B N63B C64B 104.7(8) . . ?
C65B C64B N63B 110.0(9) . . ?
C65B C64B C68B 130.1(10) . . ?
N63B C64B C68B 119.8(8) . . ?
O66B C65B C64B 105.6(9) . . ?
O66B C65B C67B 119.2(9) . . ?
C64B C65B C67B 135.0(10) . . ?
C65B O66B C62B 106.1(8) . . ?
C65B C67B H67D 109.5 . . ?
C65B C67B H67E 109.5 . . ?
H67D C67B H67E 109.5 . . ?
C65B C67B H67F 109.5 . . ?
H67D C67B H67F 109.5 . . ?
H67E C67B H67F 109.5 . . ?
O70B C68B N69B 123.2(9) . . ?
O70B C68B C64B 120.9(9) . . ?
N69B C68B C64B 115.9(10) . . ?
C68B N69B C41B 125.7(8) . . ?
C68B N69B H69B 117.1 . . ?
C41B N69B H69B 117.1 . . ?
F3C C1C F2C 107.9(7) . . ?
F3C C1C F1C 105.7(9) . . ?
F2C C1C F1C 106.9(8) . . ?
F3C C1C C2C 111.6(9) . . ?
F2C C1C C2C 111.9(9) . . ?
F1C C1C C2C 112.5(8) . . ?
O2C C2C O1C 130.2(9) . . ?
O2C C2C C1C 113.2(10) . . ?
O1C C2C C1C 116.3(8) . . ?
C2C O2C H2C 109.5 . . ?
F2D C1D F1D' 124.1(14) . . ?
F2D C1D F1D 112.2(8) . . ?
F1D' C1D F3D' 111.4(8) . . ?
F1D C1D F3D' 139.4(13) . . ?
F2D C1D F3D 109.6(8) . . ?
F1D' C1D F3D 71.9(9) . . ?
F1D C1D F3D 110.1(8) . . ?
F3D' C1D F3D 55.3(8) . . ?
F2D C1D F2D' 52.8(8) . . ?
F1D' C1D F2D' 108.0(8) . . ?
F1D C1D F2D' 73.4(9) . . ?
F3D' C1D F2D' 108.5(7) . . ?
F3D C1D F2D' 159.8(12) . . ?
F2D C1D C2D 117.4(13) . . ?
F1D' C1D C2D 117.3(13) . . ?
F1D C1D C2D 108.0(14) . . ?
F3D' C1D C2D 111.6(13) . . ?
F3D C1D C2D 98.7(13) . . ?
F2D' C1D C2D 99.0(13) . . ?
O1D C2D O2D 133(2) . . ?
O1D C2D C1D 114.2(18) . . ?
O2D C2D C1D 111.8(17) . . ?
C2D O1D H1D 109.5 . . ?
O1E C1E H1E1 109.5 . . ?
O1E C1E H1E2 109.5 . . ?
H1E1 C1E H1E2 109.5 . . ?
O1E C1E H1E3 109.5 . . ?
H1E1 C1E H1E3 109.5 . . ?
H1E2 C1E H1E3 109.5 . . ?
C1E O1E H1E 109.5 . . ?
C1F O1F H1F 109.5 . . ?
O1F C1F H1F1 109.5 . . ?
O1F C1F H1F2 109.5 . . ?
H1F1 C1F H1F2 109.5 . . ?
O1F C1F H1F3 109.5 . . ?
H1F1 C1F H1F3 109.5 . . ?
H1F2 C1F H1F3 109.5 . . ?
O1G C1G H1G1 109.2 . . ?
O1G C1G H1G2 108.0 . . ?
H1G1 C1G H1G2 109.5 . . ?
O1G C1G H1G3 111.2 . . ?
H1G1 C1G H1G3 109.5 . . ?
H1G2 C1G H1G3 109.5 . . ?
C1G O1G H1G 107.6 . . ?
C1H O1H H1H 106 . . ?
O1I C1I H1I1 109.5 . . ?
O1I C1I H1I2 109.5 . . ?
H1I1 C1I H1I2 109.5 . . ?
O1I C1I H1I3 109.5 . . ?
H1I1 C1I H1I3 109.5 . . ?
H1I2 C1I H1I3 109.5 . . ?
C1I O1I H1I 109.5 . . ?
O1J C1J H1J1 109.5 . . ?
O1J C1J H1J2 109.5 . . ?
H1J1 C1J H1J2 109.5 . . ?
O1J C1J H1J3 109.5 . . ?
H1J1 C1J H1J3 109.5 . . ?
H1J2 C1J H1J3 109.5 . . ?
C1J O1J H1J5 109.9 . . ?

loop_
_geom_bond_atom_site_label_1
_geom_bond_atom_site_label_2
_geom_bond_distance
_geom_bond_site_symmetry_2
_geom_bond_publ_flag
N1A C31A 1.449(18) . ?
N1A C11A 1.454(18) . ?
N1A C21A 1.590(18) . ?
C11A C12A 1.56(2) . ?
C11A H11A 0.9900 . ?
C11A H11B 0.9900 . ?
C12A N13A 1.445(19) . ?
C12A H12C 0.9900 . ?
C12A H12D 0.9900 . ?
N13A C14A 1.340(17) . ?
N13A H13A 0.8800 . ?
C14A N16A 1.349(16) . ?
C14A S15A 1.698(14) . ?
N16A C17A 1.477(16) . ?
N16A H16A 0.8800 . ?
C17A C18A 1.558(18) . ?
C17A H17A 0.9900 . ?
C17A H17B 0.9900 . ?
C18A C19A 1.531(17) . ?
C18A H18A 0.9900 . ?
C18A H18B 0.9900 . ?
C19A C41A 1.524(17) . ?
C19A H19A 0.9900 . ?
C19A H19B 0.9900 . ?
C21A C22A 1.401(19) . ?
C21A H21A 0.9900 . ?
C21A H21B 0.9900 . ?
C22A N23A 1.56(2) . ?
C22A H22C 0.9900 . ?
C22A H22D 0.9900 . ?
N23A C24A 1.325(18) . ?
N23A H23A 0.8800 . ?
C24A N26A 1.309(19) . ?
C24A S25A 1.748(17) . ?
N26A C27A 1.53(2) . ?
N26A H26A 0.8800 . ?
C27A C28A 1.43(2) . ?
C27A H71A 0.9900 . ?
C27A H71B 0.9900 . ?
C28A C29A 1.421(18) . ?
C28A H28A 0.9900 . ?
C28A H28B 0.9900 . ?
C29A C51A 1.57(2) . ?
C29A H29A 0.9900 . ?
C29A H29B 0.9900 . ?
C31A C32A 1.54(2) . ?
C31A H31C 0.9900 . ?
C31A H31D 0.9900 . ?
C32A N33A 1.448(15) . ?
C32A H32C 0.9900 . ?
C32A H32D 0.9900 . ?
N33A C34A 1.415(15) . ?
N33A H33A 0.8800 . ?
C34A N36A 1.323(12) . ?
C34A S35A 1.698(11) . ?
N36A C37A 1.455(14) . ?
N36A H36A 0.8800 . ?
C37A C38A 1.536(14) . ?
C37A H37A 0.9900 . ?
C37A H37B 0.9900 . ?
C38A C39A 1.526(15) . ?
C38A H38A 0.9900 . ?
C38A H38B 0.9900 . ?
C39A C61A 1.565(13) . ?
C39A H39A 0.9900 . ?
C39A H39B 0.9900 . ?
C41A N69A 1.481(13) . ?
C41A C42A 1.525(14) . ?
C41A H41A 1.0000 . ?
C42A N43A 1.267(12) . ?
C42A O46A 1.387(12) . ?
N43A C44A 1.433(12) . ?
C44A C45A 1.322(13) . ?
C44A C48A 1.493(15) . ?
C45A O46A 1.404(12) . ?
C45A C47A 1.501(14) . ?
C47A H47A 0.9800 . ?
C47A H47B 0.9800 . ?
C47A H47C 0.9800 . ?
C48A O50A 1.239(13) . ?
C48A N49A 1.345(14) . ?
N49A C51A 1.507(14) . ?
N49A H49A 0.8800 . ?
C51A C52A 1.521(17) . ?
C51A H51A 1.0000 . ?
C52A N53A 1.296(13) . ?
C52A O56A 1.364(13) . ?
N53A C54A 1.406(14) . ?
C54A C55A 1.362(15) . ?
C54A C58A 1.430(15) . ?
C55A O56A 1.421(14) . ?
C55A C57A 1.528(15) . ?
C57A H57A 0.9800 . ?
C57A H57B 0.9800 . ?
C57A H57C 0.9800 . ?
C58A O60A 1.285(13) . ?
C58A N59A 1.361(12) . ?
N59A C61A 1.442(12) . ?
N59A H59A 0.8800 . ?
C61A C62A 1.494(14) . ?
C61A H61A 1.0000 . ?
C62A N63A 1.332(13) . ?
C62A O66A 1.349(10) . ?
N63A C64A 1.409(11) . ?
C64A C65A 1.344(13) . ?
C64A C68A 1.518(14) . ?
C65A O66A 1.406(11) . ?
C65A C67A 1.477(12) . ?
C67A H67A 0.9800 . ?
C67A H67B 0.9800 . ?
C67A H67C 0.9800 . ?
C68A O70A 1.222(10) . ?
C68A N69A 1.347(11) . ?
N69A H69A 0.8800 . ?
N1B C31B 1.505(16) . ?
N1B C21B 1.524(18) . ?
N1B C11B 1.535(16) . ?
C11B C12B 1.52(2) . ?
C11B H11C 0.9900 . ?
C11B H11D 0.9900 . ?
C12B N13B 1.41(2) . ?
C12B H12A 0.9900 . ?
C12B H12B 0.9900 . ?
N13B C14B 1.353(18) . ?
N13B H13B 0.8800 . ?
C14B N16B 1.42(2) . ?
C14B S15B 1.637(15) . ?
N16B C17B 1.438(19) . ?
N16B H16C 0.8800 . ?
C17B C18B 1.55(2) . ?
C17B H17C 0.9900 . ?
C17B H17D 0.9900 . ?
C18B C19B 1.510(19) . ?
C18B H18C 0.9900 . ?
C18B H18D 0.9900 . ?
C19B C41B 1.553(16) . ?
C19B H19C 0.9900 . ?
C19B H19D 0.9900 . ?
C21B C22B 1.423(19) . ?
C21B H21C 0.9900 . ?
C21B H21D 0.9900 . ?
C22B N23B 1.517(18) . ?
C22B H22A 0.9900 . ?
C22B H22B 0.9900 . ?
N23B C24B 1.390(15) . ?
N23B H23B 0.8800 . ?
C24B N26B 1.369(16) . ?
C24B S25B 1.679(13) . ?
N26B C27B 1.485(14) . ?
N26B H26B 0.8800 . ?
C27B C28B 1.519(14) . ?
C27B H27A 0.9900 . ?
C27B H27B 0.9900 . ?
C28B C29B 1.535(14) . ?
C28B H28C 0.9900 . ?
C28B H28D 0.9900 . ?
C29B C51B 1.563(13) . ?
C29B H29C 0.9900 . ?
C29B H29D 0.9900 . ?
C31B C32B 1.506(19) . ?
C31B H31A 0.9900 . ?
C31B H31B 0.9900 . ?
C32B N33B 1.406(18) . ?
C32B H32A 0.9900 . ?
C32B H32B 0.9900 . ?
N33B C34B 1.48(2) . ?
N33B H33B 0.8800 . ?
C34B N36B 1.315(19) . ?
C34B S35B 1.765(17) . ?
N36B C37C 1.417(10) . ?
N36B C37B 1.459(10) . ?
N36B H36B 0.8800 . ?
C37B C38B 1.558(10) . ?
C37B H37C 0.9900 . ?
C37B H37D 0.9900 . ?
C37C C38C 1.544(10) . ?
C37C H37E 0.9900 . ?
C37C H37F 0.9900 . ?
C38B C39B 1.540(10) . ?
C38B H38C 0.9900 . ?
C38B H38D 0.9900 . ?
C38C C39C 1.529(10) . ?
C38C H38E 0.9900 . ?
C38C H38F 0.9900 . ?
C39B C61B 1.546(10) . ?
C39B H39C 0.9900 . ?
C39B H39D 0.9900 . ?
C39C C61B 1.525(10) . ?
C39C H39E 0.9900 . ?
C39C H39F 0.9900 . ?
C41B N69B 1.457(12) . ?
C41B C42B 1.512(14) . ?
C41B H41B 1.0000 . ?
C42B N43B 1.334(13) . ?
C42B O46B 1.351(10) . ?
N43B C44B 1.377(12) . ?
C44B C45B 1.383(12) . ?
C44B C48B 1.525(14) . ?
C45B O46B 1.428(12) . ?
C45B C47B 1.445(12) . ?
C47B H47D 0.9800 . ?
C47B H47E 0.9800 . ?
C47B H47F 0.9800 . ?
C48B O50B 1.211(11) . ?
C48B N49B 1.353(10) . ?
N49B C51B 1.507(13) . ?
N49B H49B 0.8800 . ?
C51B C52B 1.464(13) . ?
C51B H51B 1.0000 . ?
C52B N53B 1.272(13) . ?
C52B O56B 1.428(12) . ?
N53B C54B 1.434(12) . ?
C54B C55B 1.364(16) . ?
C54B C58B 1.464(14) . ?
C55B O56B 1.384(11) . ?
C55B C57B 1.514(16) . ?
C57B H57D 0.9800 . ?
C57B H57E 0.9800 . ?
C57B H57F 0.9800 . ?
C58B O60B 1.250(12) . ?
C58B N59B 1.381(14) . ?
N59B C61B 1.489(13) . ?
N59B H59B 0.8800 . ?
C61B C62B 1.465(15) . ?
C61B H61B 1.0000 . ?
C62B N63B 1.295(13) . ?
C62B O66B 1.395(12) . ?
N63B C64B 1.415(14) . ?
C64B C65B 1.393(15) . ?
C64B C68B 1.495(15) . ?
C65B O66B 1.383(12) . ?
C65B C67B 1.485(16) . ?
C67B H67D 0.9800 . ?
C67B H67E 0.9800 . ?
C67B H67F 0.9800 . ?
C68B O70B 1.265(13) . ?
C68B N69B 1.313(13) . ?
N69B H69B 0.8800 . ?
C1C F3C 1.346(13) . ?
C1C F2C 1.369(12) . ?
C1C F1C 1.375(11) . ?
C1C C2C 1.517(13) . ?
C2C O2C 1.259(12) . ?
C2C O1C 1.259(13) . ?
O2C H2C 0.8400 . ?
C1D F2D 1.357(7) . ?
C1D F1D' 1.364(8) . ?
C1D F1D 1.362(7) . ?
C1D F3D' 1.364(7) . ?
C1D F3D 1.383(7) . ?
C1D F2D' 1.392(8) . ?
C1D C2D 1.69(2) . ?
C2D O1D 1.21(2) . ?
C2D O2D 1.27(2) . ?
O1D H1D 0.8400 . ?
C1E O1E 1.384(17) . ?
C1E H1E1 0.9800 . ?
C1E H1E2 0.9800 . ?
C1E H1E3 0.9800 . ?
O1E H1E 0.8400 . ?
O1F C1F 1.446(17) . ?
O1F H1F 0.8400 . ?
C1F H1F1 0.9800 . ?
C1F H1F2 0.9800 . ?
C1F H1F3 0.9800 . ?
C1G O1G 1.39(3) . ?
C1G H1G1 0.9600 . ?
C1G H1G2 0.9600 . ?
C1G H1G3 0.9600 . ?
O1G H1G 0.8200 . ?
O1H C1H 1.443(10) . ?
O1H H1H 0.8200 . ?
C1H H1H1 0.9800 . ?
C1H H1H2 0.9800 . ?
C1H H1H3 0.9800 . ?
C1I O1I 1.418(10) . ?
C1I H1I1 0.9800 . ?
C1I H1I2 0.9800 . ?
C1I H1I3 0.9800 . ?
O1I H1I 0.8400 . ?
C1J O1J 1.41(3) . ?
C1J H1J1 0.9800 . ?
C1J H1J2 0.9800 . ?
C1J H1J3 0.9800 . ?
O1J H1J5 0.9600 . ?

loop_
_geom_hbond_atom_site_label_D
_geom_hbond_atom_site_label_H
_geom_hbond_atom_site_label_A
_geom_hbond_distance_DH
_geom_hbond_distance_HA
_geom_hbond_distance_DA
_geom_hbond_angle_DHA
_geom_hbond_site_symmetry_A
N13A H13A S35B 0.88 2.74 3.544(13) 152.6 .
N16A H16A O1C 0.88 2.03 2.890(12) 164.8 .
N23A H23A O1J 0.88 2.18 2.95(2) 146.8 2_656
N26A H26A S25B 0.88 2.99 3.662(16) 135.1 1_655
N33A H33A S35B 0.88 2.64 3.504(12) 165.6 .
N36A H36A F1C 0.88 2.39 3.144(9) 143.8 .
N36A H36A O2C 0.88 2.59 3.046(11) 113.0 .
N49A H49A N43A 0.88 2.22 2.701(11) 113.8 .
N59A H59A N63A 0.88 2.33 2.780(11) 111.5 .
N13B H13B S25A 0.88 2.80 3.450(14) 132.2 2_647
N16B H16C O1D 0.88 2.16 2.922(19) 144.5 .
N23B H23B O1C 0.88 2.26 2.866(13) 126.1 .
N26B H26B O70A 0.88 2.53 3.289(13) 144.4 .
N33B H33B S25A 0.88 2.75 3.569(14) 154.6 2_647
N36B H36B O2D 0.88 2.03 2.878(18) 161.9 .
O2C H2C O1E 0.84 1.89 2.648(10) 149.2 .
O1D H1D O1F 0.84 1.91 2.661(18) 148.3 .
O1E H1E N1A 0.84 1.96 2.743(13) 153.9 .
O1F H1F N1B 0.84 1.95 2.789(13) 172.3 .
O1G H1G O1I 0.82 1.60 2.05(3) 112.1 2_656
O1G H1G O1H 0.82 2.04 2.85(4) 168.5 .
O2W H1I3 O1I 1.22 1.97 2.87(3) 126.1 .

loop_
_geom_torsion_atom_site_label_1
_geom_torsion_atom_site_label_2
_geom_torsion_atom_site_label_3
_geom_torsion_atom_site_label_4
_geom_torsion
_geom_torsion_site_symmetry_1
_geom_torsion_site_symmetry_2
_geom_torsion_site_symmetry_3
_geom_torsion_site_symmetry_4
_geom_torsion_publ_flag
C31A N1A C11A C12A -65.2(16) . . . . ?
C21A N1A C11A C12A 166.2(12) . . . . ?
N1A C11A C12A N13A -68.6(18) . . . . ?
C11A C12A N13A C14A -86.7(18) . . . . ?
C12A N13A C14A N16A 177.0(13) . . . . ?
C12A N13A C14A S15A -4(2) . . . . ?
N13A C14A N16A C17A 167.1(12) . . . . ?
S15A C14A N16A C17A -12.0(19) . . . . ?
C14A N16A C17A C18A 137.5(13) . . . . ?
N16A C17A C18A C19A -72.4(13) . . . . ?
C17A C18A C19A C41A 168.7(11) . . . . ?
C31A N1A C21A C22A -62.5(18) . . . . ?
C11A N1A C21A C22A 67.0(18) . . . . ?
N1A C21A C22A N23A -173.4(12) . . . . ?
C21A C22A N23A C24A 80(2) . . . . ?
C22A N23A C24A N26A -173.5(13) . . . . ?
C22A N23A C24A S25A 15(2) . . . . ?
N23A C24A N26A C27A 168.4(15) . . . . ?
S25A C24A N26A C27A -20(2) . . . . ?
C24A N26A C27A C28A -94(2) . . . . ?
N26A C27A C28A C29A 65(2) . . . . ?
C27A C28A C29A C51A -177.7(15) . . . . ?
C11A N1A C31A C32A 175.6(12) . . . . ?
C21A N1A C31A C32A -55.3(16) . . . . ?
N1A C31A C32A N33A -58.2(19) . . . . ?
C31A C32A N33A C34A 142.5(13) . . . . ?
C32A N33A C34A N36A 175.7(11) . . . . ?
C32A N33A C34A S35A -4.9(16) . . . . ?
N33A C34A N36A C37A 168.9(9) . . . . ?
S35A C34A N36A C37A -10.4(14) . . . . ?
C34A N36A C37A C38A -83.4(11) . . . . ?
N36A C37A C38A C39A -176.4(8) . . . . ?
C37A C38A C39A C61A 172.5(8) . . . . ?
C18A C19A C41A N69A -76.0(12) . . . . ?
C18A C19A C41A C42A 171.2(10) . . . . ?
N69A C41A C42A N43A -40.9(14) . . . . ?
C19A C41A C42A N43A 76.9(14) . . . . ?
N69A C41A C42A O46A 142.1(8) . . . . ?
C19A C41A C42A O46A -100.1(10) . . . . ?
O46A C42A N43A C44A -1.5(12) . . . . ?
C41A C42A N43A C44A -178.6(11) . . . . ?
C42A N43A C44A C45A -0.6(13) . . . . ?
C42A N43A C44A C48A 179.8(11) . . . . ?
N43A C44A C45A O46A 2.3(13) . . . . ?
C48A C44A C45A O46A -178.1(12) . . . . ?
N43A C44A C45A C47A 176.2(14) . . . . ?
C48A C44A C45A C47A -4(3) . . . . ?
N43A C42A O46A C45A 2.9(11) . . . . ?
C41A C42A O46A C45A -179.7(9) . . . . ?
C44A C45A O46A C42A -3.1(12) . . . . ?
C47A C45A O46A C42A -178.3(10) . . . . ?
C45A C44A C48A O50A 6(2) . . . . ?
N43A C44A C48A O50A -174.3(12) . . . . ?
C45A C44A C48A N49A -177.6(14) . . . . ?
N43A C44A C48A N49A 1.9(17) . . . . ?
O50A C48A N49A C51A -7(2) . . . . ?
C44A C48A N49A C51A 177.2(11) . . . . ?
C48A N49A C51A C52A -127.1(13) . . . . ?
C48A N49A C51A C29A 109.1(15) . . . . ?
C28A C29A C51A N49A -168.7(13) . . . . ?
C28A C29A C51A C52A 73.5(17) . . . . ?
N49A C51A C52A N53A -12.7(18) . . . . ?
C29A C51A C52A N53A 107.2(14) . . . . ?
N49A C51A C52A O56A 168.7(10) . . . . ?
C29A C51A C52A O56A -71.3(15) . . . . ?
O56A C52A N53A C54A 3.5(14) . . . . ?
C51A C52A N53A C54A -175.1(12) . . . . ?
C52A N53A C54A C55A -3.2(14) . . . . ?
C52A N53A C54A C58A -178.1(11) . . . . ?
N53A C54A C55A O56A 1.7(13) . . . . ?
C58A C54A C55A O56A 176.2(11) . . . . ?
N53A C54A C55A C57A 176.5(13) . . . . ?
C58A C54A C55A C57A -9(2) . . . . ?
N53A C52A O56A C55A -2.5(14) . . . . ?
C51A C52A O56A C55A 176.2(11) . . . . ?
C54A C55A O56A C52A 0.3(12) . . . . ?
C57A C55A O56A C52A -175.5(11) . . . . ?
C55A C54A C58A O60A -3(2) . . . . ?
N53A C54A C58A O60A 170.8(11) . . . . ?
C55A C54A C58A N59A 176.7(11) . . . . ?
N53A C54A C58A N59A -9.3(16) . . . . ?
O60A C58A N59A C61A -1.7(16) . . . . ?
C54A C58A N59A C61A 178.4(9) . . . . ?
C58A N59A C61A C62A -168.4(10) . . . . ?
C58A N59A C61A C39A 72.1(13) . . . . ?
C38A C39A C61A N59A 56.2(11) . . . . ?
C38A C39A C61A C62A -61.8(10) . . . . ?
N59A C61A C62A N63A -17.1(14) . . . . ?
C39A C61A C62A N63A 105.4(11) . . . . ?
N59A C61A C62A O66A 168.2(8) . . . . ?
C39A C61A C62A O66A -69.3(11) . . . . ?
O66A C62A N63A C64A 0.9(10) . . . . ?
C61A C62A N63A C64A -174.2(9) . . . . ?
C62A N63A C64A C65A -0.9(10) . . . . ?
C62A N63A C64A C68A -174.9(8) . . . . ?
N63A C64A C65A O66A 0.6(10) . . . . ?
C68A C64A C65A O66A 173.9(9) . . . . ?
N63A C64A C65A C67A -175.2(10) . . . . ?
C68A C64A C65A C67A -1.9(18) . . . . ?
N63A C62A O66A C65A -0.5(10) . . . . ?
C61A C62A O66A C65A 175.1(8) . . . . ?
C64A C65A O66A C62A -0.1(10) . . . . ?
C67A C65A O66A C62A 176.4(8) . . . . ?
C65A C64A C68A O70A 9.2(16) . . . . ?
N63A C64A C68A O70A -178.4(9) . . . . ?
C65A C64A C68A N69A -172.2(10) . . . . ?
N63A C64A C68A N69A 0.2(12) . . . . ?
O70A C68A N69A C41A -18.9(16) . . . . ?
C64A C68A N69A C41A 162.5(9) . . . . ?
C19A C41A N69A C68A 105.1(11) . . . . ?
C42A C41A N69A C68A -137.6(10) . . . . ?
C31B N1B C11B C12B -66.6(18) . . . . ?
C21B N1B C11B C12B 163.3(12) . . . . ?
N1B C11B C12B N13B -62.5(17) . . . . ?
C11B C12B N13B C14B -107.6(18) . . . . ?
C12B N13B C14B N16B -177.0(15) . . . . ?
C12B N13B C14B S15B -1(3) . . . . ?
N13B C14B N16B C17B -178.3(14) . . . . ?
S15B C14B N16B C17B 5(2) . . . . ?
C14B N16B C17B C18B 104.9(19) . . . . ?
N16B C17B C18B C19B -64.5(18) . . . . ?
C17B C18B C19B C41B 165.7(11) . . . . ?
C31B N1B C21B C22B -63.3(16) . . . . ?
C11B N1B C21B C22B 66.8(14) . . . . ?
N1B C21B C22B N23B -173.7(9) . . . . ?
C21B C22B N23B C24B 71.2(14) . . . . ?
C22B N23B C24B N26B -164.1(10) . . . . ?
C22B N23B C24B S25B 18.2(14) . . . . ?
N23B C24B N26B C27B 171.0(9) . . . . ?
S25B C24B N26B C27B -11.4(15) . . . . ?
C24B N26B C27B C28B -78.5(12) . . . . ?
N26B C27B C28B C29B -170.6(9) . . . . ?
C27B C28B C29B C51B -175.3(9) . . . . ?
C21B N1B C31B C32B -56.2(17) . . . . ?
C11B N1B C31B C32B 173.0(13) . . . . ?
N1B C31B C32B N33B -57.5(18) . . . . ?
C31B C32B N33B C34B 142.0(12) . . . . ?
C32B N33B C34B N36B -177.7(11) . . . . ?
C32B N33B C34B S35B -0.3(15) . . . . ?
N33B C34B N36B C37C 165.7(14) . . . . ?
S35B C34B N36B C37C -12(2) . . . . ?
N33B C34B N36B C37B -172.0(12) . . . . ?
S35B C34B N36B C37B 10.7(16) . . . . ?
C34B N36B C37B C38B -100(2) . . . . ?
C37C N36B C37B C38B 40(3) . . . . ?
C34B N36B C37C C38C -93(2) . . . . ?
C37B N36B C37C C38C -147(5) . . . . ?
N36B C37B C38B C39B -54(3) . . . . ?
N36B C37C C38C C39C 176(2) . . . . ?
C37B C38B C39B C61B 178(2) . . . . ?
C37C C38C C39C C61B 176(2) . . . . ?
C18B C19B C41B N69B -59.1(13) . . . . ?
C18B C19B C41B C42B -176.8(10) . . . . ?
N69B C41B C42B N43B -12.0(13) . . . . ?
C19B C41B C42B N43B 111.5(12) . . . . ?
N69B C41B C42B O46B 163.0(8) . . . . ?
C19B C41B C42B O46B -73.5(11) . . . . ?
O46B C42B N43B C44B 1.2(11) . . . . ?
C41B C42B N43B C44B 176.2(9) . . . . ?
C42B N43B C44B C45B -0.4(11) . . . . ?
C42B N43B C44B C48B -175.3(8) . . . . ?
N43B C44B C45B O46B -0.4(10) . . . . ?
C48B C44B C45B O46B 174.0(9) . . . . ?
N43B C44B C45B C47B 177.4(11) . . . . ?
C48B C44B C45B C47B -8.2(19) . . . . ?
N43B C42B O46B C45B -1.4(10) . . . . ?
C41B C42B O46B C45B -177.0(8) . . . . ?
C44B C45B O46B C42B 1.0(9) . . . . ?
C47B C45B O46B C42B -177.3(9) . . . . ?
N43B C44B C48B O50B 169.3(9) . . . . ?
C45B C44B C48B O50B -4.5(16) . . . . ?
N43B C44B C48B N49B -9.8(12) . . . . ?
C45B C44B C48B N49B 176.4(9) . . . . ?
O50B C48B N49B C51B -7.5(14) . . . . ?
C44B C48B N49B C51B 171.6(8) . . . . ?
C48B N49B C51B C52B -157.8(8) . . . . ?
C48B N49B C51B C29B 81.7(10) . . . . ?
C28B C29B C51B C52B -57.8(12) . . . . ?
C28B C29B C51B N49B 60.3(10) . . . . ?
N49B C51B C52B N53B -4.9(14) . . . . ?
C29B C51B C52B N53B 115.1(11) . . . . ?
N49B C51B C52B O56B 173.9(7) . . . . ?
C29B C51B C52B O56B -66.1(12) . . . . ?
O56B C52B N53B C54B 1.0(11) . . . . ?
C51B C52B N53B C54B 179.8(10) . . . . ?
C52B N53B C54B C55B -1.3(11) . . . . ?
C52B N53B C54B C58B -178.8(9) . . . . ?
N53B C54B C55B O56B 1.1(11) . . . . ?
C58B C54B C55B O56B 178.3(9) . . . . ?
N53B C54B C55B C57B -178.7(11) . . . . ?
C58B C54B C55B C57B -1(2) . . . . ?
C54B C55B O56B C52B -0.5(10) . . . . ?
C57B C55B O56B C52B 179.4(9) . . . . ?
N53B C52B O56B C55B -0.4(10) . . . . ?
C51B C52B O56B C55B -179.3(8) . . . . ?
C55B C54B C58B O60B -1.5(16) . . . . ?
N53B C54B C58B O60B 175.5(9) . . . . ?
C55B C54B C58B N59B -178.1(10) . . . . ?
N53B C54B C58B N59B -1.1(13) . . . . ?
O60B C58B N59B C61B -10.2(15) . . . . ?
C54B C58B N59B C61B 166.3(8) . . . . ?
C58B N59B C61B C62B -141.1(10) . . . . ?
C58B N59B C61B C39C 77.3(16) . . . . ?
C58B N59B C61B C39B 108.0(14) . . . . ?
C38C C39C C61B C62B -60(2) . . . . ?
C38C C39C C61B N59B 72(2) . . . . ?
C38C C39C C61B C39B -30(3) . . . . ?
C38B C39B C61B C62B -174(2) . . . . ?
C38B C39B C61B N59B -61(3) . . . . ?
C38B C39B C61B C39C 31(3) . . . . ?
N59B C61B C62B N63B -29.6(16) . . . . ?
C39C C61B C62B N63B 105.1(17) . . . . ?
C39B C61B C62B N63B 90.8(17) . . . . ?
N59B C61B C62B O66B 156.3(9) . . . . ?
C39C C61B C62B O66B -69.0(18) . . . . ?
C39B C61B C62B O66B -83.2(16) . . . . ?
O66B C62B N63B C64B -0.5(12) . . . . ?
C61B C62B N63B C64B -174.8(11) . . . . ?
C62B N63B C64B C65B -2.1(13) . . . . ?
C62B N63B C64B C68B -179.2(10) . . . . ?
N63B C64B C65B O66B 3.8(14) . . . . ?
C68B C64B C65B O66B -179.6(11) . . . . ?
N63B C64B C65B C67B 178.9(16) . . . . ?
C68B C64B C65B C67B -4(3) . . . . ?
C64B C65B O66B C62B -3.9(13) . . . . ?
C67B C65B O66B C62B -180.0(13) . . . . ?
N63B C62B O66B C65B 2.8(13) . . . . ?
C61B C62B O66B C65B 177.7(10) . . . . ?
C65B C64B C68B O70B -6(2) . . . . ?
N63B C64B C68B O70B 170.6(11) . . . . ?
C65B C64B C68B N69B 174.9(13) . . . . ?
N63B C64B C68B N69B -8.7(15) . . . . ?
O70B C68B N69B C41B -0.3(17) . . . . ?
C64B C68B N69B C41B 179.0(9) . . . . ?
C42B C41B N69B C68B -137.8(10) . . . . ?
C19B C41B N69B C68B 100.2(12) . . . . ?
F3C C1C C2C O2C -92.7(11) . . . . ?
F2C C1C C2C O2C 146.3(9) . . . . ?
F1C C1C C2C O2C 26.0(14) . . . . ?
F3C C1C C2C O1C 82.3(12) . . . . ?
F2C C1C C2C O1C -38.7(14) . . . . ?
F1C C1C C2C O1C -159.0(10) . . . . ?
F2D C1D C2D O1D 60(2) . . . . ?
F1D' C1D C2D O1D -131.4(15) . . . . ?
F1D C1D C2D O1D -171.8(15) . . . . ?
F3D' C1D C2D O1D -1(2) . . . . ?
F3D C1D C2D O1D -57.3(17) . . . . ?
F2D' C1D C2D O1D 112.9(17) . . . . ?
F2D C1D C2D O2D -109.2(16) . . . . ?
F1D' C1D C2D O2D 59.2(19) . . . . ?
F1D C1D C2D O2D 18.8(18) . . . . ?
F3D' C1D C2D O2D -170.6(14) . . . . ?
F3D C1D C2D O2D 133.3(15) . . . . ?
F2D' C1D C2D O2D -56.5(16) . . . . ?
